data_7705690
loop_
_publ_author_name
'Aguirre Quintana, Luis M.'
'Jiang, Ningxin'
'Bacsa, John'
'La Pierre, Henry S.'

_publ_section_title
;
 Homoleptic cerium tris(dialkylamido)imidophosphorane guanidinate
 complexes.
;
_journal_issue 42
_journal_name_full 'Dalton transactions (Cambridge, England : 2003)'
_journal_page_first 14908
_journal_page_last 14913
_journal_paper_doi 10.1039/d0dt03472j
_journal_volume 49
_journal_year 2020
_chemical_formula_moiety 'C84 H155 Ce N18 P3, [+ solvents]'
_chemical_formula_sum 'C89 H168 Ce N18 P3'
_chemical_formula_weight 1723.43
_chemical_properties_physical Air-sensitive,Moisture-sensitive
_space_group_crystal_system triclinic
_space_group_IT_number 2
_space_group_name_Hall '-P 1'
_space_group_name_H-M_alt 'P -1'
_atom_sites_solution_hydrogens mixed
_audit_creation_date 2020-10-12
_audit_creation_method
;
Olex2 1.3-alpha
(compiled 2020.09.11 svn.r3730fd0d for OlexSys, GUI svn.r6159)
;
_audit_update_record
;
2020-10-12 deposited with the CCDC.	2020-10-14 downloaded from the CCDC.
;
_cell_angle_alpha 81.638(5)
_cell_angle_beta 88.524(6)
_cell_angle_gamma 61.054(4)
_cell_formula_units_Z 2
_cell_length_a 16.104(2)
_cell_length_b 16.452(2)
_cell_length_c 20.980(3)
_cell_measurement_reflns_used 9098
_cell_measurement_temperature 100(1)
_cell_measurement_theta_max 30.93
_cell_measurement_theta_min 2.33
_cell_volume 4806.0(11)
_computing_cell_refinement 'SAINT v8.37A (Bruker, 2013)'
_computing_data_collection 'APEX2  v2016.5-1 (Bruker, 2014)'
_computing_data_reduction 'SAINT v8.37A (Bruker, 2013)'
_computing_molecular_graphics 'Olex2 1.3-alpha (Dolomanov et al., 2009)'
_computing_publication_material 'Olex2 1.3-alpha (Dolomanov et al., 2009)'
_computing_structure_refinement 'SHELXL-2014 (Sheldrick, 2015)'
_computing_structure_solution 'SHELXT (Sheldrick, 2015)'
_diffrn_ambient_temperature 100(1)
_diffrn_detector_area_resol_mean 7.495
_diffrn_measured_fraction_theta_full 0.999
_diffrn_measured_fraction_theta_max 0.986
_diffrn_measurement_device_type
; 
 Bruker D8 VENTURE diffractometer with a PHOTON-2 detector.
;
_diffrn_measurement_method '\f and \w scans with a narrow frame width'
_diffrn_radiation_monochromator 'multilayer mirror'
_diffrn_radiation_type MoK\a
_diffrn_radiation_wavelength 0.71073
_diffrn_reflns_av_R_equivalents 0.0431
_diffrn_reflns_av_unetI/netI 0.0390
_diffrn_reflns_Laue_measured_fraction_full 0.999
_diffrn_reflns_Laue_measured_fraction_max 0.986
_diffrn_reflns_limit_h_max 23
_diffrn_reflns_limit_h_min -22
_diffrn_reflns_limit_k_max 23
_diffrn_reflns_limit_k_min -23
_diffrn_reflns_limit_l_max 28
_diffrn_reflns_limit_l_min -30
_diffrn_reflns_number 148026
_diffrn_reflns_point_group_measured_fraction_full 0.999
_diffrn_reflns_point_group_measured_fraction_max 0.986
_diffrn_reflns_theta_full 25.242
_diffrn_reflns_theta_max 31.005
_diffrn_reflns_theta_min 2.248
_diffrn_source 'microfocus sealed tube'
_diffrn_source_current 1.4
_diffrn_source_power 0.05
_diffrn_source_voltage 50
_diffrn_standards_number 0
_exptl_absorpt_coefficient_mu 0.575
_exptl_absorpt_correction_T_max 0.5647
_exptl_absorpt_correction_T_min 0.5079
_exptl_absorpt_correction_type multi-scan
_exptl_absorpt_process_details
;
SADABS-2016/2 (Bruker,2016/2) was used for absorption correction.
wR2(int) was 0.0760 before and 0.0504 after correction.
The Ratio of minimum to maximum transmission is 0.8994.
The \l/2 correction factor is Not present.
;
_exptl_crystal_colour green
_exptl_crystal_colour_primary green
_exptl_crystal_density_diffrn 1.191
_exptl_crystal_description prism
_exptl_crystal_F_000 1862
_exptl_crystal_recrystallization_method 'The material was recrystallised from pentane'
_exptl_crystal_size_max 0.591
_exptl_crystal_size_mid 0.351
_exptl_crystal_size_min 0.342
_refine_diff_density_max 1.294
_refine_diff_density_min -0.724
_refine_diff_density_rms 0.077
_refine_ls_extinction_coef 0.00048(12)
_refine_ls_extinction_expression Fc^*^=kFc[1+0.001xFc^2^\l^3^/sin(2\q)]^-1/4^
_refine_ls_extinction_method 'SHELXL-2018/3 (Sheldrick 2018)'
_refine_ls_goodness_of_fit_ref 1.024
_refine_ls_hydrogen_treatment mixed
_refine_ls_matrix_type full
_refine_ls_number_parameters 1137
_refine_ls_number_reflns 30201
_refine_ls_number_restraints 1264
_refine_ls_restrained_S_all 1.078
_refine_ls_R_factor_all 0.0523
_refine_ls_R_factor_gt 0.0409
_refine_ls_shift/su_max 0.003
_refine_ls_shift/su_mean 0.000
_refine_ls_structure_factor_coef Fsqd
_refine_ls_weighting_details 'w=1/[\s^2^(Fo^2^)+(0.0461P)^2^+3.9232P] where P=(Fo^2^+2Fc^2^)/3'
_refine_ls_weighting_scheme calc
_refine_ls_wR_factor_gt 0.0958
_refine_ls_wR_factor_ref 0.1015
_reflns_Friedel_coverage 0.000
_reflns_number_gt 25307
_reflns_number_total 30201
_reflns_threshold_expression 'I > 2\s(I)'
_cod_data_source_file d0dt03472j2.cif
_cod_data_source_block 1-ce
_cod_depositor_comments 'Adding full bibliography for 7705688--7705690.cif.'
_cod_database_code 7705690
_shelx_shelxl_version_number 2018/3
_shelx_space_group_comment
;
The symmetry employed for this shelxl refinement is uniquely defined
by the following loop, which should always be used as a source of
symmetry information in preference to the above space-group names.
They are only intended as comments.
;
_shelx_estimated_absorpt_t_max 0.828
_shelx_estimated_absorpt_t_min 0.728
_olex2_refinement_description
;
1. Fixed Uiso
 At 1.2 times of:
  All C(H) groups, All C(H,H) groups
2. Restrained distances
 P2-N5_11 \\sim P2-N5_12 \\sim P2-N5_9 \\sim P2-N5_14
 with sigma of 0.004
 P1-N5 \\sim P1-N5_3
 with sigma of 0.002
 P1-N5_2 \\sim P1-N5_8
 with sigma of 0.002
3. Uiso/Uaniso restraints and constraints
Uanis(C22) \\sim Ueq: with sigma of 0.002 and sigma for terminal atoms of 0.004
Uanis(C21_8) \\sim Ueq: with sigma of 0.002 and sigma for terminal atoms of
0.004
Uanis(C22_11) \\sim Ueq: with sigma of 0.002 and sigma for terminal atoms of
0.004
Uanis(N5_2) = Uanis(N5_8)
Uanis(N5_12) = Uanis(N5_11)
Uanis(C20_3) = Uanis(C20)
Uanis(N5) = Uanis(N5_3)
Uanis(C19_3) = Uanis(C19)
Uanis(N5_14) = Uanis(N5_9)
Uanis(C19_2) = Uanis(C19_8)
4. Rigid body (RIGU) restrains
 C19_1, C20_1, C21_1, C22_1, C23_1, N5_1
 C19_2, C20_2, C21_2, C22_2, C23_2, N5_2
 C19_3, C20_3, C21_3, C22_3, C23_3, N5_3
 C19_4, C20_4, C21_4, C22_4, C23_4, N5_4
 C19_7, C20_7, C21_7, C22_7, C23_7, N5_7
 C19_8, C20_8, C21_8, C22_8, C23_8, N5_8
 C19_9, C20_9, C21_9, C22_9, C23_9, N5_9
 C19_10, C20_10, C21_10, C22_10, C23_10, N5_10
 C19_11, C20_11, C21_11, C22_11, C23_11, N5_11
 C19_12, C20_12, C21_12, C22_12, C23_12, N5_12
 C19_13, C20_13, C21_13, C22_13, C23_13, N5_13
 C19_14, C20_14, C21_14, C22_14, C23_14, N5_14
 with sigma for 1-2 distances of 0.0002 and sigma for 1-3 distances of 0.0004
 P3
 with sigma for 1-2 distances of 0.002 and sigma for 1-3 distances of 0.002
 P1, N5_1
 with sigma for 1-2 distances of 0.002 and sigma for 1-3 distances of 0.002
 P1, N5_8
 with sigma for 1-2 distances of 0.002 and sigma for 1-3 distances of 0.002
 P3, N5_4
 with sigma for 1-2 distances of 0.002 and sigma for 1-3 distances of 0.002
 P2, N5_14
 with sigma for 1-2 distances of 0.002 and sigma for 1-3 distances of 0.002
 N5_12, P2
 with sigma for 1-2 distances of 0.002 and sigma for 1-3 distances of 0.002
 P1, N5_3
 with sigma for 1-2 distances of 0.002 and sigma for 1-3 distances of 0.002
 P1, N5_2
 with sigma for 1-2 distances of 0.002 and sigma for 1-3 distances of 0.002
5. Same fragment restrains
{C19_2, C20_2, C21_2, C22_2, C23_2, N5_2}
{C19_3, C20_3, C21_3, C22_3, C23_3, N5_3}
{C19_4, C20_4, C21_4, C22_4, C23_4, N5_4}
{C19_7, C20_7, C21_7, C22_7, C23_7, N5_7}
{C19_8, C20_8, C21_8, C22_8, C23_8, N5_8}
{C19_9, C20_9, C21_9, C22_9, C23_9, N5_9}
{C19_10, C20_10, C21_10, C22_10, C23_10, N5_10}
{C19_11, C20_11, C21_11, C22_11, C23_11, N5_11}
{C19_12, C20_12, C21_12, C22_12, C23_12, N5_12}
{C19_13, C20_13, C21_13, C22_13, C23_13, N5_13}
{C19_14, C20_14, C21_14, C22_14, C23_14, N5_14}
as
{C19_1, C20_1, C21_1, C22_1, C23_1, N5_1} sigma for 1-2: 0.002 1-3: 0.004
6. Others
 Sof(C19)=Sof(H19A)=Sof(H19B)=Sof(C20)=Sof(H20A)=Sof(H20B)=Sof(C21)=Sof(H21A)=
 Sof(H21B)=Sof(C22)=Sof(H22A)=Sof(H22B)=Sof(C23)=Sof(H23A)=Sof(H23B)=Sof(N5)=1-
 FVAR(1)
 Sof(C19)=Sof(H19A)=Sof(H19B)=Sof(C20)=Sof(H20A)=Sof(H20B)=Sof(C21)=Sof(H21A)=
 Sof(H21B)=Sof(C22)=Sof(H22A)=Sof(H22B)=Sof(C23)=Sof(H23A)=Sof(H23B)=Sof(N5)=
 FVAR(1)
 Sof(C19)=Sof(H19A)=Sof(H19B)=Sof(C20)=Sof(H20A)=Sof(H20B)=Sof(C21)=Sof(H21A)=
 Sof(H21B)=Sof(C22)=Sof(H22A)=Sof(H22B)=Sof(C23)=Sof(H23A)=Sof(H23B)=Sof(N5)=1-
 FVAR(2)
 Sof(C19)=Sof(H19A)=Sof(H19B)=Sof(C20)=Sof(H20A)=Sof(H20B)=Sof(C21)=Sof(H21A)=
 Sof(H21B)=Sof(C22)=Sof(H22A)=Sof(H22B)=Sof(C23)=Sof(H23A)=Sof(H23B)=Sof(N5)=
 FVAR(2)
 Sof(C19)=Sof(H19A)=Sof(H19B)=Sof(C20)=Sof(H20A)=Sof(H20B)=Sof(C21)=Sof(H21A)=
 Sof(H21B)=Sof(C22)=Sof(H22A)=Sof(H22B)=Sof(C23)=Sof(H23A)=Sof(H23B)=Sof(N5)=1-
 FVAR(3)
 Sof(C19)=Sof(H19A)=Sof(H19B)=Sof(C20)=Sof(H20A)=Sof(H20B)=Sof(C21)=Sof(H21A)=
 Sof(H21B)=Sof(C22)=Sof(H22A)=Sof(H22B)=Sof(C23)=Sof(H23A)=Sof(H23B)=Sof(N5)=
 FVAR(3)
 Sof(C19)=Sof(H19A)=Sof(H19B)=Sof(C20)=Sof(H20A)=Sof(H20B)=Sof(C21)=Sof(H21A)=
 Sof(H21B)=Sof(C22)=Sof(H22A)=Sof(H22B)=Sof(C23)=Sof(H23A)=Sof(H23B)=Sof(N5)=1-
 FVAR(4)
 Sof(C19)=Sof(H19A)=Sof(H19B)=Sof(C20)=Sof(H20A)=Sof(H20B)=Sof(C21)=Sof(H21A)=
 Sof(H21B)=Sof(C22)=Sof(H22A)=Sof(H22B)=Sof(C23)=Sof(H23A)=Sof(H23B)=Sof(N5)=
 FVAR(4)
7.a Ternary CH refined with riding coordinates:
 C2(H2), C8(H8), C30(H30), C36(H36), C58(H58), C64(H64)
7.b Secondary CH2 refined with riding coordinates:
 C3(H3A,H3B), C4(H4A,H4B), C5(H5A,H5B), C6(H6A,H6B), C7(H7A,H7B), C9(H9A,H9B),
 C10(H10A,H10B), C11(H11A,H11B), C12(H12A,H12B), C13(H13A,H13B), C31(H31A,H31B),
  C32(H32A,H32B), C33(H33A,H33B), C34(H34A,H34B), C35(H35A,H35B), C37(H37A,
 H37B), C38(H38A,H38B), C39(H39A,H39B), C40(H40A,H40B), C41(H41A,H41B),
 C59(H59A,H59B), C60(H60A,H60B), C61(H61A,H61B), C62(H62A,H62B), C63(H63A,H63B),
  C65(H65A,H65B), C66(H66A,H66B), C67(H67A,H67B), C68(H68A,H68B), C69(H69A,
 H69B), C19(H19A,H19B), C20(H20A,H20B), C21(H21A,H21B), C22(H22A,H22B),
 C23(H23A,H23B), C19(H19A,H19B), C20(H20A,H20B), C21(H21A,H21B), C22(H22A,H22B),
  C23(H23A,H23B), C19(H19A,H19B), C20(H20A,H20B), C21(H21A,H21B), C22(H22A,
 H22B), C23(H23A,H23B), C19(H19A,H19B), C20(H20A,H20B), C21(H21A,H21B),
 C22(H22A,H22B), C23(H23A,H23B), C19(H19A,H19B), C20(H20A,H20B), C21(H21A,H21B),
  C22(H22A,H22B), C23(H23A,H23B), C19(H19A,H19B), C20(H20A,H20B), C21(H21A,
 H21B), C22(H22A,H22B), C23(H23A,H23B), C19(H19A,H19B), C20(H20A,H20B),
 C21(H21A,H21B), C22(H22A,H22B), C23(H23A,H23B), C19(H19A,H19B), C20(H20A,H20B),
  C21(H21A,H21B), C22(H22A,H22B), C23(H23A,H23B), C19(H19A,H19B), C20(H20A,
 H20B), C21(H21A,H21B), C22(H22A,H22B), C19(H19A,H19B), C20(H20A,H20B),
 C21(H21A,H21B), C22(H22A,H22B), C23(H23A,H23B), C19(H19A,H19B), C20(H20A,H20B),
  C21(H21A,H21B), C22(H22A,H22B), C23(H23A,H23B), C19(H19A,H19B), C20(H20A,
 H20B), C21(H21A,H21B), C22(H22A,H22B), C23(H23A,H23B), C19(H19A,H19B),
 C20(H20A,H20B), C21(H21A,H21B), C22(H22A,H22B), C23(H23A,H23B)
;
_smtbx_masks_void_probe_radius 0.2
_smtbx_masks_void_truncation_radius 1.2
_olex2_diffrn_ambient_temperature_device 'Oxford Cryosystems'
_olex2_exptl_crystal_mounting_method 'The crystal was mounted on a loop with paratone'
_olex2_submission_special_instructions 'No special instructions were received'

loop_
_space_group_symop_operation_xyz
'x, y, z'
'-x, -y, -z'

loop_
_atom_site_aniso_label
_atom_site_aniso_U_11
_atom_site_aniso_U_22
_atom_site_aniso_U_33
_atom_site_aniso_U_23
_atom_site_aniso_U_13
_atom_site_aniso_U_12
Ce1 0.0176(1) 0.0171(1) 0.0216(1) -0.0028(1) 0.0005(1) -0.0094(1)
P1 0.0280(2) 0.0154(2) 0.0204(2) -0.0038(2) 0.0012(2) -0.0095(2)
P2 0.0233(2) 0.0189(2) 0.0522(3) -0.0065(2) 0.0035(2) -0.0067(2)
P3 0.0191(2) 0.0262(2) 0.0287(2) 0.0010(2) -0.0023(2) -0.0131(2)
N1 0.0295(8) 0.0210(7) 0.0229(7) -0.0075(6) 0.0089(6) -0.0143(6)
N5_1 0.0334(7) 0.0179(5) 0.0236(6) -0.0036(5) -0.0025(5) -0.0113(5)
N2 0.0257(7) 0.0211(7) 0.0212(7) -0.0055(6) 0.0059(6) -0.0132(6)
N5_2 0.0507(13) 0.0223(7) 0.0262(12) -0.0039(7) 0.0110(11) -0.0209(9)
N3 0.0255(8) 0.0186(7) 0.0262(8) -0.0047(6) 0.0049(6) -0.0117(6)
N5_4 0.0248(7) 0.0240(7) 0.0413(8) -0.0017(5) -0.0035(6) -0.0114(6)
N5 0.0327(7) 0.0217(10) 0.0233(14) -0.0055(10) -0.0051(8) -0.0079(7)
N5_7 0.0233(6) 0.0356(8) 0.0385(8) -0.0058(7) 0.0078(6) -0.0164(6)
N7 0.0276(8) 0.0185(7) 0.0295(8) -0.0056(6) -0.0008(6) -0.0111(6)
N8 0.0231(8) 0.0209(7) 0.0322(8) -0.0049(6) -0.0057(6) -0.0083(6)
N5_10 0.0200(7) 0.0278(7) 0.0380(8) -0.0004(6) -0.0068(6) -0.0105(5)
N9 0.0241(8) 0.0177(7) 0.0381(9) -0.0037(6) -0.0024(7) -0.0081(6)
N5_11 0.0222(7) 0.0306(9) 0.0577(9) 0.0037(8) -0.0021(6) -0.0054(6)
N5_13 0.0307(9) 0.0312(8) 0.0522(9) -0.0116(7) 0.0087(7) -0.0152(7)
N5_14 0.0397(9) 0.0196(8) 0.074(2) -0.0148(10) 0.0207(11) -0.0130(7)
N13 0.0284(8) 0.0359(9) 0.0212(7) 0.0002(6) -0.0005(6) -0.0219(7)
N14 0.0214(7) 0.0363(9) 0.0190(7) -0.0028(6) 0.0001(6) -0.0162(7)
N15 0.0253(8) 0.0413(10) 0.0282(8) -0.0065(7) 0.0033(7) -0.0215(8)
C1 0.0223(8) 0.0156(7) 0.0204(8) -0.0019(6) 0.0012(6) -0.0083(6)
C19_1 0.0308(8) 0.0286(8) 0.0233(7) -0.0005(6) -0.0019(6) -0.0149(6)
C2 0.0266(9) 0.0190(8) 0.0209(8) -0.0067(6) 0.0057(7) -0.0108(7)
C20_1 0.0431(9) 0.0497(9) 0.0332(11) 0.0023(8) -0.0063(8) -0.0310(8)
C3 0.0293(9) 0.0252(9) 0.0255(9) -0.0049(7) 0.0025(7) -0.0144(8)
C21_1 0.0602(12) 0.0519(9) 0.0396(10) -0.0010(8) -0.0097(9) -0.0380(9)
C4 0.0434(12) 0.0381(11) 0.0221(9) -0.0076(8) 0.0056(8) -0.0240(10)
C22_1 0.0768(13) 0.0404(10) 0.0471(11) 0.0014(9) -0.0195(10) -0.0386(10)
C5 0.0464(13) 0.0477(13) 0.0285(10) -0.0156(9) 0.0165(9) -0.0264(11)
C23_1 0.0519(10) 0.0192(6) 0.0343(10) -0.0068(6) -0.0081(8) -0.0149(6)
C6 0.0311(11) 0.0373(12) 0.0391(12) -0.0132(9) 0.0130(9) -0.0123(9)
C19_2 0.0506(13) 0.0247(12) 0.0293(16) -0.0003(8) 0.0132(12) -0.0221(9)
C7 0.0263(9) 0.0285(9) 0.0266(9) -0.0065(7) 0.0055(7) -0.0121(8)
C20_2 0.067(2) 0.0295(14) 0.0315(16) 0.0024(10) 0.0198(15) -0.0165(14)
C8 0.0229(8) 0.0214(8) 0.0206(8) -0.0037(6) 0.0059(6) -0.0120(7)
C21_2 0.085(3) 0.0315(15) 0.039(2) 0.0074(13) 0.025(2) -0.0146(15)
C9 0.0225(9) 0.0297(10) 0.0316(10) -0.0055(8) 0.0029(7) -0.0131(8)
C22_2 0.084(3) 0.0314(17) 0.0405(16) 0.0065(12) 0.0219(18) -0.0137(16)
C10 0.0255(10) 0.0381(11) 0.0483(13) -0.0139(10) 0.0130(9) -0.0178(9)
C23_2 0.068(2) 0.0239(8) 0.0389(16) 0.0007(10) 0.0168(17) -0.0200(12)
C11 0.0366(12) 0.0421(12) 0.0444(13) -0.0199(10) 0.0228(10) -0.0216(10)
C12 0.0439(13) 0.0497(13) 0.0269(10) -0.0130(9) 0.0134(9) -0.0276(11)
C13 0.0318(10) 0.0357(10) 0.0230(9) -0.0074(8) 0.0059(8) -0.0189(9)
C19_4 0.0454(12) 0.0290(8) 0.0424(8) -0.0002(6) -0.0051(7) -0.0206(8)
C20_4 0.0507(12) 0.0285(8) 0.0600(12) -0.0007(8) -0.0049(9) -0.0227(8)
C21_4 0.0529(13) 0.0395(10) 0.0752(13) -0.0174(8) -0.0001(9) -0.0302(9)
C19 0.0308(8) 0.0252(12) 0.0286(16) -0.0067(16) -0.0055(11) -0.0118(7)
C22_4 0.0445(13) 0.0401(10) 0.0700(12) -0.0211(8) 0.0035(9) -0.0225(10)
C20 0.0326(9) 0.0274(11) 0.0321(19) -0.0064(13) -0.0085(11) -0.0100(7)
C23_4 0.0376(10) 0.0388(9) 0.0603(12) -0.0190(9) 0.0103(9) -0.0217(8)
C21 0.034(3) 0.033(3) 0.058(4) -0.013(3) -0.020(3) 0.004(2)
C19_7 0.0363(9) 0.0693(12) 0.0482(11) -0.0264(10) 0.0170(9) -0.0317(9)
C22 0.047(2) 0.047(2) 0.044(2) -0.0083(15) -0.0051(16) -0.0205(16)
C20_7 0.0480(10) 0.0721(13) 0.081(2) -0.0455(13) 0.0229(11) -0.0316(10)
C23 0.039(3) 0.031(2) 0.032(3) -0.0108(19) -0.005(2) -0.012(2)
C21_7 0.0469(10) 0.090(2) 0.100(2) -0.0550(18) 0.0333(13) -0.0331(12)
C22_7 0.0280(8) 0.0509(10) 0.0695(15) -0.0135(10) 0.0156(9) -0.0185(7)
C23_7 0.0247(7) 0.0484(10) 0.0545(14) -0.0080(9) 0.0115(7) -0.0205(7)
C29 0.0190(8) 0.0185(8) 0.0327(10) -0.0048(7) 0.0014(7) -0.0093(7)
C30 0.0293(9) 0.0198(8) 0.0275(9) -0.0056(7) 0.0013(7) -0.0119(7)
C31 0.0334(10) 0.0293(10) 0.0362(11) -0.0030(8) -0.0003(8) -0.0191(9)
C32 0.0502(14) 0.0335(11) 0.0475(13) -0.0017(10) -0.0085(11) -0.0285(11)
C33 0.082(2) 0.0463(15) 0.0512(16) 0.0021(12) -0.0277(15) -0.0408(15)
C34 0.094(2) 0.0436(14) 0.0291(12) -0.0037(10) -0.0092(13) -0.0397(15)
C35 0.0553(14) 0.0310(10) 0.0278(10) -0.0059(8) 0.0006(9) -0.0252(10)
C36 0.0228(9) 0.0227(9) 0.0351(10) -0.0067(8) -0.0058(8) -0.0074(7)
C19_10 0.0292(10) 0.0309(7) 0.0454(9) 0.0057(7) -0.0148(7) -0.0117(7)
C37 0.0377(12) 0.0396(12) 0.0341(11) 0.0013(9) -0.0072(9) -0.0181(10)
C20_10 0.0460(13) 0.0685(14) 0.0444(8) 0.0072(8) -0.0150(8) -0.0349(12)
C38 0.0513(15) 0.0508(15) 0.0359(13) -0.0053(11) -0.0114(11) -0.0159(12)
C21_10 0.0514(14) 0.0768(13) 0.0501(12) 0.0014(10) -0.0175(11) -0.0391(11)
C39 0.0625(18) 0.0540(16) 0.0485(16) -0.0187(13) -0.0216(14) -0.0173(14)
C22_10 0.0370(11) 0.0681(12) 0.0514(9) -0.0095(8) -0.0094(8) -0.0337(10)
C40 0.0506(16) 0.0552(16) 0.0707(19) -0.0133(14) -0.0210(14) -0.0314(14)
C23_10 0.0382(11) 0.0497(11) 0.0511(9) -0.0054(8) -0.0085(8) -0.0286(10)
C41 0.0346(11) 0.0353(11) 0.0465(13) -0.0078(10) -0.0065(10) -0.0204(9)
C19_11 0.0211(8) 0.0341(15) 0.0791(17) 0.0079(14) -0.0008(8) -0.0064(8)
C20_11 0.0322(14) 0.057(2) 0.0904(19) 0.0094(16) -0.0126(11) -0.0169(17)
C21_11 0.0441(13) 0.077(3) 0.0841(18) 0.0072(19) -0.0143(12) -0.0259(14)
C22_11 0.0471(13) 0.0666(18) 0.0646(11) -0.0012(13) -0.0091(10) -0.0223(11)
C23_11 0.0302(13) 0.0424(19) 0.0565(10) 0.0049(10) -0.0024(8) -0.0113(13)
C19_13 0.0374(10) 0.0309(9) 0.0596(11) -0.0049(9) -0.0004(9) -0.0180(8)
C20_13 0.0477(11) 0.0434(14) 0.0785(12) -0.0071(10) 0.0109(10) -0.0269(11)
C21_13 0.0499(15) 0.0590(15) 0.0762(12) -0.0081(11) 0.0151(10) -0.0294(13)
C22_13 0.0689(16) 0.0753(17) 0.0691(13) -0.0253(14) 0.0304(13) -0.0448(15)
C23_13 0.0508(12) 0.0679(17) 0.0519(9) -0.0168(9) 0.0111(8) -0.0369(12)
C19_14 0.0408(12) 0.0218(13) 0.0400(16) -0.0055(11) 0.0094(11) -0.0149(11)
C57 0.0252(9) 0.0327(10) 0.0232(8) -0.0069(7) 0.0026(7) -0.0200(8)
C20_14 0.0601(16) 0.0286(14) 0.0491(18) -0.0126(12) 0.0056(12) -0.0183(12)
C58 0.0303(9) 0.0356(10) 0.0205(8) -0.0017(7) -0.0008(7) -0.0239(8)
C21_14 0.0689(18) 0.0308(15) 0.060(3) -0.0155(15) 0.0144(15) -0.0154(12)
C59 0.0319(10) 0.0310(10) 0.0269(9) -0.0020(7) -0.0013(8) -0.0210(8)
C22_14 0.0647(18) 0.0322(18) 0.084(3) -0.0210(16) 0.0250(16) -0.0126(16)
C60 0.0408(12) 0.0446(12) 0.0231(9) -0.0039(8) 0.0000(8) -0.0279(10)
C23_14 0.0445(11) 0.0251(12) 0.082(3) -0.0159(14) 0.0246(13) -0.0086(8)
C61 0.0454(12) 0.0415(12) 0.0243(9) 0.0028(8) -0.0053(9) -0.0283(10)
C62 0.0454(12) 0.0351(11) 0.0309(10) 0.0008(8) -0.0044(9) -0.0277(10)
C63 0.0426(12) 0.0328(10) 0.0277(10) -0.0034(8) 0.0000(8) -0.0261(9)
C64 0.0206(8) 0.0374(10) 0.0200(8) -0.0038(7) -0.0013(7) -0.0164(8)
C65 0.0348(11) 0.0379(11) 0.0236(9) -0.0026(8) -0.0023(8) -0.0217(9)
C66 0.0389(12) 0.0359(11) 0.0352(11) -0.0001(9) -0.0061(9) -0.0217(10)
C67 0.0470(13) 0.0579(15) 0.0264(10) 0.0099(10) -0.0128(9) -0.0340(12)
C68 0.0413(13) 0.0565(15) 0.0192(9) -0.0022(9) -0.0039(9) -0.0215(11)
C69 0.0312(11) 0.0495(13) 0.0202(9) -0.0039(9) 0.0012(8) -0.0148(10)
N5_12 0.0222(7) 0.0306(9) 0.0577(9) 0.0037(8) -0.0021(6) -0.0054(6)
C19_3 0.0308(8) 0.0252(12) 0.0286(16) -0.0067(16) -0.0055(11) -0.0118(7)
C20_3 0.0326(9) 0.0274(11) 0.0321(19) -0.0064(13) -0.0085(11) -0.0100(7)
C21_3 0.047(2) 0.030(2) 0.0334(19) -0.0077(17) -0.0127(13) -0.0091(17)
C22_3 0.048(2) 0.046(2) 0.0281(16) -0.0092(15) -0.0136(13) -0.0088(17)
C23_3 0.048(2) 0.042(2) 0.0272(15) -0.0130(13) -0.0102(12) -0.0064(18)
C19_8 0.0506(13) 0.0247(12) 0.0293(16) -0.0003(8) 0.0132(12) -0.0221(9)
C20_8 0.059(3) 0.0313(17) 0.0317(18) 0.0009(12) 0.0179(19) -0.0203(14)
C21_8 0.049(2) 0.0318(17) 0.0306(18) 0.0025(11) 0.0119(14) -0.0192(13)
C22_8 0.050(2) 0.036(2) 0.031(2) 0.0024(14) 0.0140(16) -0.0176(16)
C23_8 0.061(3) 0.0228(9) 0.033(2) -0.0031(12) 0.019(2) -0.0216(12)
C19_9 0.055(2) 0.0273(17) 0.094(4) -0.023(2) 0.037(3) -0.0160(16)
C20_9 0.069(3) 0.0253(16) 0.092(5) -0.027(2) 0.039(3) -0.0172(15)
C21_9 0.077(3) 0.032(2) 0.074(5) -0.014(3) 0.027(3) -0.0246(19)
C22_9 0.064(3) 0.0292(19) 0.059(4) -0.012(2) 0.015(2) -0.0266(16)
C23_9 0.0496(14) 0.0304(18) 0.057(4) -0.010(2) 0.0161(18) -0.0235(14)
C19_12 0.027(2) 0.048(3) 0.0589(13) 0.0055(15) -0.0006(12) -0.011(2)
C20_12 0.030(2) 0.042(3) 0.038(3) -0.0068(18) -0.0032(17) -0.0114(18)
C21_12 0.030(2) 0.045(4) 0.039(3) -0.005(2) -0.0039(16) -0.012(2)
C22_12 0.0282(14) 0.049(3) 0.041(3) -0.002(2) -0.0042(17) -0.010(2)
C23_12 0.0260(11) 0.048(3) 0.052(3) 0.004(2) -0.0031(14) -0.0134(16)
N5_3 0.0327(7) 0.0217(10) 0.0233(14) -0.0055(10) -0.0051(8) -0.0079(7)
N5_8 0.0507(13) 0.0223(7) 0.0262(12) -0.0039(7) 0.0110(11) -0.0209(9)
N5_9 0.0397(9) 0.0196(8) 0.074(2) -0.0148(10) 0.0207(11) -0.0130(7)

loop_
_atom_site_label
_atom_site_type_symbol
_atom_site_thermal_displace_type
_atom_site_fract_x
_atom_site_fract_y
_atom_site_fract_z
_atom_site_occupancy
_atom_site_U_iso_or_equiv
_atom_site_calc_flag
_atom_site_refinement_flags
_atom_site_disorder_assembly
_atom_site_disorder_group
Ce1 Ce Uani 0.54624(2) 0.70354(2) 0.22786(2) 1.000 0.0184(1) d . . .
P1 P Uani 0.55218(4) 0.35632(3) 0.26510(2) 1.000 0.0216(1) d D . .
P2 P Uani 0.20681(4) 1.04180(4) 0.20976(3) 1.000 0.0329(1) d D . .
P3 P Uani 0.90680(3) 0.68414(4) 0.21099(2) 1.000 0.0243(1) d . . .
N1 N Uani 0.58607(12) 0.54756(11) 0.20011(8) 1.000 0.0233(4) d . . .
N5_1 N Uani 0.55218(11) 0.30860(9) 0.20063(7) 1.000 0.0253(3) d D . .
N2 N Uani 0.51786(11) 0.58122(11) 0.29452(7) 1.000 0.0217(4) d . . .
N5_2 N Uani 0.4994(3) 0.3276(3) 0.3271(2) 0.655(12) 0.0319(6) d DP A 1
N3 N Uani 0.50550(11) 0.46372(11) 0.24707(8) 1.000 0.0229(4) d . . .
N5_4 N Uani 0.87121(11) 0.79799(10) 0.19994(8) 1.000 0.0305(4) d D . .
N5 N Uani 0.6656(2) 0.2977(5) 0.2906(3) 0.507(11) 0.0278(6) d DP A 1
N5_7 N Uani 0.97720(10) 0.63942(12) 0.15209(8) 1.000 0.0317(4) d D . .
N7 N Uani 0.42801(12) 0.85471(11) 0.26406(8) 1.000 0.0250(4) d . . .
N8 N Uani 0.38780(11) 0.82066(11) 0.17391(8) 1.000 0.0262(4) d . . .
N5_10 N Uani 0.97433(11) 0.64850(10) 0.27912(8) 1.000 0.0294(4) d D . .
N9 N Uani 0.30917(12) 0.98230(11) 0.18990(9) 1.000 0.0275(5) d . . .
N5_11 N Uani 0.12769(17) 1.0769(3) 0.14860(12) 0.704(4) 0.0411(5) d DP B 2
N5_13 N Uani 0.16203(13) 0.99555(12) 0.26708(8) 1.000 0.0375(5) d D . .
N5_14 N Uani 0.1977(2) 1.13914(18) 0.2311(2) 0.643(4) 0.0445(8) d DP B 2
N13 N Uani 0.66818(12) 0.73913(12) 0.17382(8) 1.000 0.0263(5) d . . .
N14 N Uani 0.70109(11) 0.66816(12) 0.27698(7) 1.000 0.0248(4) d . . .
N15 N Uani 0.83224(12) 0.65122(13) 0.21351(8) 1.000 0.0292(5) d . . .
C1 C Uani 0.53812(13) 0.52780(12) 0.24764(8) 1.000 0.0199(4) d . . .
C19_1 C Uani 0.49323(12) 0.36594(12) 0.14234(8) 1.000 0.0277(4) d D . .
C2 C Uani 0.62514(13) 0.49046(12) 0.14932(9) 1.000 0.0220(5) d . . .
C20_1 C Uani 0.41370(13) 0.34268(13) 0.13300(11) 1.000 0.0392(6) d D . .
C3 C Uani 0.56927(14) 0.54072(14) 0.08451(9) 1.000 0.0261(5) d . . .
C21_1 C Uani 0.45492(17) 0.23890(14) 0.12897(11) 1.000 0.0464(6) d D . .
C4 C Uani 0.61413(16) 0.48461(16) 0.02952(10) 1.000 0.0325(6) d . . .
C22_1 C Uani 0.51987(18) 0.17943(15) 0.18846(12) 1.000 0.0509(7) d D . .
C5 C Uani 0.71728(18) 0.46291(18) 0.02365(11) 1.000 0.0385(7) d . . .
C23_1 C Uani 0.59429(14) 0.20775(10) 0.19904(10) 1.000 0.0356(5) d D . .
C6 C Uani 0.77445(16) 0.41130(17) 0.08711(11) 1.000 0.0371(7) d . . .
C19_2 C Uani 0.3962(3) 0.3816(3) 0.3307(2) 0.655(12) 0.0339(8) d DP A 1
C7 C Uani 0.72925(14) 0.46735(14) 0.14229(10) 1.000 0.0275(5) d . . .
C20_2 C Uani 0.3698(4) 0.3798(2) 0.4012(3) 0.655(12) 0.0468(10) d DP A 1
C8 C Uani 0.45204(13) 0.57968(13) 0.34251(9) 1.000 0.0211(5) d . . .
C21_2 C Uani 0.4095(5) 0.2795(3) 0.4353(3) 0.655(12) 0.0596(13) d DP A 1
C9 C Uani 0.34951(14) 0.64882(14) 0.31787(10) 1.000 0.0277(6) d . . .
C22_2 C Uani 0.5168(5) 0.2247(3) 0.4282(2) 0.655(12) 0.0598(13) d DP A 1
C10 C Uani 0.27808(15) 0.65508(17) 0.36899(12) 1.000 0.0357(7) d . . .
C23_2 C Uani 0.5386(4) 0.2294(3) 0.3575(2) 0.655(12) 0.0455(9) d DP A 1
C11 C Uani 0.30153(17) 0.67975(17) 0.43060(12) 1.000 0.0389(7) d . . .
C12 C Uani 0.40291(17) 0.60986(18) 0.45609(11) 1.000 0.0375(7) d . . .
C13 C Uani 0.47388(15) 0.60530(15) 0.40480(9) 1.000 0.0289(6) d . . .
C19_4 C Uani 0.86860(17) 0.85075(13) 0.13669(8) 1.000 0.0383(5) d D . .
C20_4 C Uani 0.88895(17) 0.93027(14) 0.14603(11) 1.000 0.0455(6) d D . .
C21_4 C Uani 0.81512(18) 0.99438(13) 0.18797(11) 1.000 0.0515(7) d D . .
C19 C Uani 0.7457(4) 0.2573(6) 0.2493(3) 0.507(11) 0.0285(7) d P A 1
C22_4 C Uani 0.81450(19) 0.93745(15) 0.25242(11) 1.000 0.0493(7) d D . .
C20 C Uani 0.8230(4) 0.1661(5) 0.2857(4) 0.507(11) 0.0322(8) d P A 1
C23_4 C Uani 0.79971(16) 0.85600(14) 0.24179(11) 1.000 0.0431(6) d D . .
C21 C Uani 0.8556(4) 0.1799(5) 0.3483(5) 0.507(11) 0.0492(19) d P A 1
C19_7 C Uani 0.95414(13) 0.59897(16) 0.10206(11) 1.000 0.0470(6) d D . .
C22 C Uani 0.7728(5) 0.2325(5) 0.3895(4) 0.507(11) 0.0467(12) d UP A 1
C20_7 C Uani 1.03088(15) 0.49651(17) 0.10368(16) 1.000 0.0625(9) d D . .
C23 C Uani 0.6931(4) 0.3211(4) 0.3501(3) 0.507(11) 0.0353(16) d P A 1
C21_7 C Uani 1.12764(16) 0.4899(2) 0.09461(17) 1.000 0.0750(10) d D . .
C22_7 C Uani 1.14854(13) 0.53775(15) 0.14427(13) 1.000 0.0495(7) d D . .
C23_7 C Uani 1.06885(12) 0.63713(14) 0.14396(12) 1.000 0.0415(6) d D . .
C29 C Uani 0.37280(13) 0.88724(12) 0.20947(10) 1.000 0.0232(5) d . . .
C30 C Uani 0.43831(14) 0.91824(13) 0.30057(9) 1.000 0.0253(5) d . . .
C31 C Uani 0.51539(16) 0.94094(15) 0.27358(11) 1.000 0.0315(6) d . . .
C32 C Uani 0.53605(19) 0.99969(17) 0.31413(12) 1.000 0.0405(7) d . . .
C33 C Uani 0.5624(2) 0.9515(2) 0.38378(14) 1.000 0.0562(10) d . . .
C34 C Uani 0.4848(2) 0.9319(2) 0.41157(12) 1.000 0.0528(9) d . . .
C35 C Uani 0.46511(19) 0.87177(16) 0.37093(10) 1.000 0.0360(7) d . . .
C36 C Uani 0.32775(14) 0.84099(14) 0.11701(10) 1.000 0.0280(5) d . . .
C19_10 C Uani 1.01517(15) 0.55030(12) 0.30970(9) 1.000 0.0374(5) d D . .
C37 C Uani 0.37735(17) 0.85082(17) 0.05575(11) 1.000 0.0380(7) d . . .
C20_10 C Uani 1.01430(19) 0.54504(18) 0.38317(9) 1.000 0.0514(7) d D . .
C38 C Uani 0.3198(2) 0.8655(2) -0.00578(13) 1.000 0.0497(8) d . . .
C21_10 C Uani 1.0676(2) 0.59148(18) 0.40587(11) 1.000 0.0569(8) d D . .
C39 C Uani 0.2960(2) 0.7867(2) -0.00523(14) 1.000 0.0580(10) d . . .
C22_10 C Uani 1.02605(17) 0.69204(16) 0.37035(10) 1.000 0.0484(6) d D . .
C40 C Uani 0.2446(2) 0.7784(2) 0.05464(15) 1.000 0.0555(10) d . . .
C23_10 C Uani 1.02956(17) 0.69152(16) 0.29790(9) 1.000 0.0433(6) d D . .
C41 C Uani 0.30268(17) 0.76273(16) 0.11653(12) 1.000 0.0370(7) d . . .
C19_11 C Uani 0.02563(18) 1.1315(2) 0.15804(14) 0.704(4) 0.0496(8) d DP B 2
C20_11 C Uani -0.0296(2) 1.1195(3) 0.10520(16) 0.704(4) 0.0639(10) d DP B 2
C21_11 C Uani -0.0061(2) 1.1519(3) 0.03910(15) 0.704(4) 0.0718(12) d DP B 2
C22_11 C Uani 0.1012(2) 1.1000(3) 0.03191(14) 0.704(4) 0.0625(8) d DUP B 2
C23_11 C Uani 0.1532(2) 1.1105(3) 0.08657(14) 0.704(4) 0.0471(8) d DP B 2
C19_13 C Uani 0.14564(16) 0.91865(14) 0.25519(10) 1.000 0.0422(6) d D . .
C20_13 C Uani 0.06440(17) 0.92003(19) 0.29526(11) 1.000 0.0549(7) d D . .
C21_13 C Uani 0.0844(2) 0.9143(2) 0.36640(11) 1.000 0.0609(8) d D . .
C22_13 C Uani 0.1109(2) 0.9889(2) 0.37737(12) 1.000 0.0658(9) d D . .
C23_13 C Uani 0.19034(17) 0.9844(2) 0.33510(9) 1.000 0.0527(8) d D . .
C19_14 C Uani 0.2695(2) 1.1687(2) 0.21658(15) 0.643(4) 0.0344(8) d DP B 2
C57 C Uani 0.73555(13) 0.68776(14) 0.22134(9) 1.000 0.0242(5) d . . .
C20_14 C Uani 0.2779(2) 1.2167(2) 0.27137(17) 0.643(4) 0.0466(9) d DP B 2
C58 C Uani 0.69012(14) 0.77451(14) 0.11182(9) 1.000 0.0257(5) d . . .
C21_14 C Uani 0.1825(2) 1.2998(2) 0.2808(2) 0.643(4) 0.0562(13) d DP B 2
C59 C Uani 0.68946(15) 0.72044(14) 0.05858(9) 1.000 0.0277(6) d . . .
C22_14 C Uani 0.1067(3) 1.2694(3) 0.2910(2) 0.643(4) 0.0640(13) d DP B 2
C60 C Uani 0.70706(17) 0.76140(16) -0.00730(10) 1.000 0.0332(6) d . . .
C23_14 C Uani 0.10349(19) 1.2188(2) 0.2370(2) 0.643(4) 0.0536(11) d DP B 2
C61 C Uani 0.63243(17) 0.86481(16) -0.02536(10) 1.000 0.0347(6) d . . .
C62 C Uani 0.63201(17) 0.92053(16) 0.02661(10) 1.000 0.0342(6) d . . .
C63 C Uani 0.61754(16) 0.87869(15) 0.09296(10) 1.000 0.0311(6) d . . .
C64 C Uani 0.76588(13) 0.59898(14) 0.32822(9) 1.000 0.0250(5) d . . .
C65 C Uani 0.79891(16) 0.49863(15) 0.31556(10) 1.000 0.0305(6) d . . .
C66 C Uani 0.85874(17) 0.42390(16) 0.37237(11) 1.000 0.0356(7) d . . .
C67 C Uani 0.80411(18) 0.44099(19) 0.43373(11) 1.000 0.0417(7) d . . .
C68 C Uani 0.77401(18) 0.53836(19) 0.44858(10) 1.000 0.0403(7) d . . .
C69 C Uani 0.71509(16) 0.61481(18) 0.39190(10) 1.000 0.0358(6) d . . .
N5_12 N Uani 0.1263(4) 1.0745(6) 0.1479(2) 0.296(4) 0.0411(5) d DP B 1
C19_3 C Uani 0.7465(3) 0.2639(5) 0.2653(3) 0.493(11) 0.0285(7) d DP A 2
C20_3 C Uani 0.8258(4) 0.1711(5) 0.3006(3) 0.493(11) 0.0322(8) d DP A 2
C21_3 C Uani 0.8420(3) 0.1806(5) 0.3694(3) 0.493(11) 0.0403(11) d DP A 2
C22_3 C Uani 0.7490(4) 0.2174(4) 0.4040(2) 0.493(11) 0.0460(11) d DP A 2
C23_3 C Uani 0.6725(4) 0.3079(4) 0.3660(3) 0.493(11) 0.0445(11) d DP A 2
C19_8 C Uani 0.3852(6) 0.3939(6) 0.3179(4) 0.345(12) 0.0339(8) d DP A 2
C20_8 C Uani 0.3479(6) 0.3929(5) 0.3855(4) 0.345(12) 0.0423(13) d DP A 2
C21_8 C Uani 0.3721(6) 0.2942(5) 0.4162(4) 0.345(12) 0.0383(11) d DUP A 2
C22_8 C Uani 0.4788(6) 0.2280(5) 0.4146(3) 0.345(12) 0.0415(12) d DP A 2
C23_8 C Uani 0.5112(6) 0.2330(5) 0.3463(3) 0.345(12) 0.0389(12) d DP A 2
C19_9 C Uani 0.1146(4) 1.1896(3) 0.2819(4) 0.357(4) 0.0596(16) d DP B 1
C20_9 C Uani 0.0723(3) 1.2931(3) 0.2524(4) 0.357(4) 0.063(2) d DP B 1
C21_9 C Uani 0.1474(4) 1.3238(3) 0.2511(4) 0.357(4) 0.062(2) d DP B 1
C22_9 C Uani 0.2338(4) 1.2588(3) 0.2166(3) 0.357(4) 0.0487(18) d DP B 1
C23_9 C Uani 0.2710(3) 1.1571(3) 0.2467(3) 0.357(4) 0.0438(15) d DP B 1
C19_12 C Uani 0.1542(3) 1.0894(5) 0.0819(3) 0.296(4) 0.0492(13) d DP B 1
C20_12 C Uani 0.0791(4) 1.1844(5) 0.0464(3) 0.296(4) 0.0391(16) d DP B 1
C21_12 C Uani -0.0175(3) 1.1897(5) 0.0456(3) 0.296(4) 0.0407(18) d DP B 1
C22_12 C Uani -0.0428(3) 1.1678(5) 0.1143(3) 0.296(4) 0.0436(15) d DP B 1
C23_12 C Uani 0.0352(4) 1.0743(5) 0.1478(3) 0.296(4) 0.0452(15) d DP B 1
N5_3 N Uani 0.6597(2) 0.2921(6) 0.3008(3) 0.493(11) 0.0278(6) d DP A 2
N5_8 N Uani 0.4878(6) 0.3297(6) 0.3199(4) 0.345(12) 0.0319(6) d DP A 2
N5_9 N Uani 0.1956(4) 1.1315(3) 0.2455(3) 0.357(4) 0.0445(8) d DP B 1
H32A H Uiso 0.58898 1.00861 0.29605 1.000 0.0490 c RU . .
H32B H Uiso 0.47926 1.06240 0.31254 1.000 0.0490 c RU . .
H33A H Uiso 0.62281 0.89175 0.38584 1.000 0.0670 c RU . .
H33B H Uiso 0.57184 0.99225 0.40984 1.000 0.0670 c RU . .
H13B H Uiso 0.53889 0.55787 0.42184 1.000 0.0350 c RU . .
H31A H Uiso 0.57465 0.88137 0.27122 1.000 0.0380 c RU . .
H31B H Uiso 0.49506 0.97544 0.22916 1.000 0.0380 c RU . .
H3A H Uiso 0.50345 0.55144 0.08839 1.000 0.0310 c RU . .
H2 H Uiso 0.62296 0.43049 0.16158 1.000 0.0260 c RU . .
H3B H Uiso 0.56617 0.60282 0.07419 1.000 0.0310 c RU . .
H4A H Uiso 0.57758 0.52101 -0.01148 1.000 0.0390 c RU . .
H4B H Uiso 0.61157 0.42508 0.03751 1.000 0.0390 c RU . .
H5A H Uiso 0.74592 0.42370 -0.01075 1.000 0.0460 c RU . .
H5B H Uiso 0.71940 0.52228 0.01141 1.000 0.0460 c RU . .
H6A H Uiso 0.84008 0.40105 0.08289 1.000 0.0440 c RU . .
H8 H Uiso 0.45993 0.51488 0.35158 1.000 0.0250 c RU . .
H6B H Uiso 0.77780 0.34906 0.09707 1.000 0.0440 c RU . .
H7A H Uiso 0.73230 0.52663 0.13439 1.000 0.0330 c RU . .
H7B H Uiso 0.76609 0.43068 0.18315 1.000 0.0330 c RU . .
H9A H Uiso 0.34318 0.71189 0.30449 1.000 0.0330 c RU . .
H9B H Uiso 0.33463 0.62871 0.27947 1.000 0.0330 c RU . .
H10A H Uiso 0.21342 0.70355 0.35199 1.000 0.0430 c RU . .
H10B H Uiso 0.27868 0.59407 0.37862 1.000 0.0430 c RU . .
H11A H Uiso 0.25664 0.67941 0.46364 1.000 0.0470 c RU . .
H11B H Uiso 0.29401 0.74380 0.42204 1.000 0.0470 c RU . .
H12A H Uiso 0.40886 0.54680 0.46852 1.000 0.0450 c RU . .
H12B H Uiso 0.41762 0.62907 0.49500 1.000 0.0450 c RU . .
H13A H Uiso 0.47177 0.66702 0.39531 1.000 0.0350 c RU . .
H63A H Uiso 0.55282 0.88594 0.09331 1.000 0.0370 c RU . .
H63B H Uiso 0.62210 0.91435 0.12561 1.000 0.0370 c RU . .
H65A H Uiso 0.74253 0.49211 0.30660 1.000 0.0370 c RU . .
H65B H Uiso 0.83684 0.48755 0.27672 1.000 0.0370 c RU . .
H66A H Uiso 0.87552 0.36081 0.36259 1.000 0.0430 c RU . .
H66B H Uiso 0.91844 0.42575 0.37886 1.000 0.0430 c RU . .
H67A H Uiso 0.74717 0.43385 0.42846 1.000 0.0500 c RU . .
H67B H Uiso 0.84467 0.39360 0.47023 1.000 0.0500 c RU . .
H68A H Uiso 0.83121 0.54311 0.45828 1.000 0.0480 c RU . .
H58 H Uiso 0.75473 0.76832 0.11592 1.000 0.0310 c RU . .
H68B H Uiso 0.73590 0.54888 0.48734 1.000 0.0480 c RU . .
H69A H Uiso 0.65364 0.61596 0.38644 1.000 0.0430 c RU . .
H69B H Uiso 0.70145 0.67681 0.40219 1.000 0.0430 c RU . .
H19A H Uiso 0.77039 0.30177 0.23706 0.507(11) 0.0340 c RUP A 1
H19B H Uiso 0.72477 0.24539 0.20935 0.507(11) 0.0340 c RUP A 1
H20A H Uiso 0.87784 0.13906 0.25814 0.507(11) 0.0390 c RUP A 1
H64 H Uiso 0.82263 0.60802 0.33152 1.000 0.0300 c RU . .
H20B H Uiso 0.79882 0.12079 0.29509 0.507(11) 0.0390 c RUP A 1
H21A H Uiso 0.89055 0.21554 0.33854 0.507(11) 0.0590 c RUP A 1
H21B H Uiso 0.89991 0.11779 0.37290 0.507(11) 0.0590 c RUP A 1
H22A H Uiso 0.79565 0.25032 0.42564 0.507(11) 0.0560 c RUP A 1
H22B H Uiso 0.74748 0.19054 0.40804 0.507(11) 0.0560 c RUP A 1
H23A H Uiso 0.63720 0.34900 0.37662 0.507(11) 0.0420 c RUP A 1
H23B H Uiso 0.71481 0.36790 0.33789 0.507(11) 0.0420 c RUP A 1
H19A_1 H Uiso 0.53299 0.35372 0.10439 1.000 0.0330 c RU . .
H19B_1 H Uiso 0.46545 0.43337 0.14609 1.000 0.0330 c RU . .
H20A_1 H Uiso 0.37147 0.35890 0.16959 1.000 0.0470 c RU . .
H20B_1 H Uiso 0.37530 0.38055 0.09289 1.000 0.0470 c RU . .
H21A_1 H Uiso 0.49147 0.22408 0.08968 1.000 0.0560 c RU . .
H21B_1 H Uiso 0.40274 0.22386 0.12598 1.000 0.0560 c RU . .
H22A_1 H Uiso 0.48126 0.18699 0.22688 1.000 0.0610 c RU . .
H22B_1 H Uiso 0.55160 0.11233 0.18304 1.000 0.0610 c RU . .
H23A_1 H Uiso 0.63071 0.17260 0.24030 1.000 0.0430 c RU . .
H23B_1 H Uiso 0.63918 0.19056 0.16394 1.000 0.0430 c RU . .
H19A_2 H Uiso 0.36545 0.35425 0.30733 0.655(12) 0.0410 c RUP A 1
H19B_2 H Uiso 0.37321 0.44730 0.30990 0.655(12) 0.0410 c RUP A 1
H20A_2 H Uiso 0.39546 0.41281 0.42337 0.655(12) 0.0560 c RUP A 1
H20B_2 H Uiso 0.29982 0.41338 0.40330 0.655(12) 0.0560 c RUP A 1
H21A_2 H Uiso 0.37833 0.24870 0.41647 0.655(12) 0.0720 c RUP A 1
H21B_2 H Uiso 0.39597 0.27970 0.48159 0.655(12) 0.0720 c RUP A 1
H22A_2 H Uiso 0.54863 0.25157 0.45098 0.655(12) 0.0720 c RUP A 1
H22B_2 H Uiso 0.54145 0.15830 0.44807 0.655(12) 0.0720 c RUP A 1
H23A_2 H Uiso 0.60828 0.19571 0.35327 0.655(12) 0.0550 c RUP A 1
H23B_2 H Uiso 0.51073 0.19832 0.33536 0.655(12) 0.0550 c RUP A 1
H19A_4 H Uiso 0.80531 0.87726 0.11455 1.000 0.0460 c RU . .
H19B_4 H Uiso 0.91685 0.80839 0.10962 1.000 0.0460 c RU . .
H20A_4 H Uiso 0.95317 0.90355 0.16681 1.000 0.0550 c RU . .
H20B_4 H Uiso 0.88700 0.96667 0.10360 1.000 0.0550 c RU . .
H21A_4 H Uiso 0.75156 1.02508 0.16551 1.000 0.0620 c RU . .
H21B_4 H Uiso 0.82985 1.04406 0.19581 1.000 0.0620 c RU . .
H22A_4 H Uiso 0.87562 0.91306 0.27704 1.000 0.0590 c RU . .
H22B_4 H Uiso 0.76296 0.97880 0.27814 1.000 0.0590 c RU . .
H23A_4 H Uiso 0.80443 0.81737 0.28379 1.000 0.0520 c RU . .
H23B_4 H Uiso 0.73545 0.88042 0.22175 1.000 0.0520 c RU . .
H19A_7 H Uiso 0.95022 0.63525 0.05917 1.000 0.0560 c RU . .
H19B_7 H Uiso 0.89166 0.60234 0.10947 1.000 0.0560 c RU . .
H20A_7 H Uiso 1.03166 0.45948 0.14554 1.000 0.0750 c RU . .
H20B_7 H Uiso 1.01630 0.46978 0.06899 1.000 0.0750 c RU . .
H21A_7 H Uiso 1.12926 0.52035 0.05062 1.000 0.0900 c RU . .
H21B_7 H Uiso 1.17721 0.42305 0.09923 1.000 0.0900 c RU . .
H22A_7 H Uiso 1.15705 0.50115 0.18774 1.000 0.0590 c RU . .
H22B_7 H Uiso 1.20849 0.53889 0.13454 1.000 0.0590 c RU . .
H23A_7 H Uiso 1.08143 0.66414 0.17933 1.000 0.0500 c RU . .
H23B_7 H Uiso 1.06644 0.67614 0.10266 1.000 0.0500 c RU . .
H141# H Uiso 1.08124 0.51400 0.29673 1.000 0.0450 c RU . .
H142# H Uiso 0.97781 0.52242 0.29532 1.000 0.0450 c RU . .
H143# H Uiso 0.94784 0.57699 0.39631 1.000 0.0620 c RU . .
H144# H Uiso 1.04441 0.47846 0.40372 1.000 0.0620 c RU . .
H145# H Uiso 1.13578 0.55527 0.39728 1.000 0.0680 c RU . .
H146# H Uiso 1.06224 0.59217 0.45292 1.000 0.0680 c RU . .
H147# H Uiso 0.95944 0.72967 0.38190 1.000 0.0580 c RU . .
H148# H Uiso 1.06286 0.72124 0.38347 1.000 0.0580 c RU . .
H23_10 H Uiso 1.107(2) 0.646(2) 0.2859(14) 1.000 0.0520 d U . .
H150# H Uiso 0.00693 1.19871 0.15592 0.704(4) 0.0600 c RUP B 2
H151# H Uiso 0.01095 1.10913 0.20100 0.704(4) 0.0600 c RUP B 2
H152# H Uiso -0.01299 1.05260 0.10882 0.704(4) 0.0770 c RUP B 2
H153# H Uiso -0.09868 1.15674 0.11076 0.704(4) 0.0770 c RUP B 2
H154# H Uiso -0.02940 1.22042 0.03359 0.704(4) 0.0860 c RUP B 2
H155# H Uiso -0.03836 1.13941 0.00526 0.704(4) 0.0860 c RUP B 2
H156# H Uiso 0.12295 1.03252 0.03171 0.704(4) 0.0750 c RUP B 2
H157# H Uiso 0.11629 1.12550 -0.00975 0.704(4) 0.0750 c RUP B 2
H158# H Uiso 0.22267 1.07377 0.08230 0.704(4) 0.0560 c RUP B 2
H159# H Uiso 0.13601 1.17736 0.08459 0.704(4) 0.0560 c RUP B 2
H170# H Uiso 0.20418 0.85773 0.26705 1.000 0.0510 c RU . .
H171# H Uiso 0.12933 0.92587 0.20879 1.000 0.0510 c RU . .
H172# H Uiso 0.00478 0.97861 0.28040 1.000 0.0660 c RU . .
H173# H Uiso 0.05555 0.86627 0.28868 1.000 0.0660 c RU . .
H174# H Uiso 0.13717 0.85117 0.38316 1.000 0.0730 c RU . .
H175# H Uiso 0.02741 0.92371 0.39033 1.000 0.0730 c RU . .
H176# H Uiso 0.05442 1.05196 0.36751 1.000 0.0790 c RU . .
H177# H Uiso 0.13123 0.97904 0.42325 1.000 0.0790 c RU . .
H178# H Uiso 0.20456 1.03484 0.34167 1.000 0.0630 c RU . .
H179# H Uiso 0.24852 0.92320 0.34718 1.000 0.0630 c RU . .
H180# H Uiso 0.25097 1.21281 0.17552 0.643(4) 0.0410 c RUP B 2
H181# H Uiso 0.33154 1.11330 0.21174 0.643(4) 0.0410 c RUP B 2
H182# H Uiso 0.30056 1.17110 0.31177 0.643(4) 0.0560 c RUP B 2
H183# H Uiso 0.32495 1.23844 0.26108 0.643(4) 0.0560 c RUP B 2
H184# H Uiso 0.16374 1.34896 0.24249 0.643(4) 0.0670 c RUP B 2
H185# H Uiso 0.18766 1.32680 0.31877 0.643(4) 0.0670 c RUP B 2
H186# H Uiso 0.12067 1.22722 0.33273 0.643(4) 0.0770 c RUP B 2
H187# H Uiso 0.04384 1.32538 0.29279 0.643(4) 0.0770 c RUP B 2
H188# H Uiso 0.05705 1.19601 0.24615 0.643(4) 0.0640 c RUP B 2
H189# H Uiso 0.08266 1.26288 0.19590 0.643(4) 0.0640 c RUP B 2
H34A H Uiso 0.42583 0.99207 0.41289 1.000 0.0630 c RU . .
H34B H Uiso 0.50432 0.89850 0.45633 1.000 0.0630 c RU . .
H35A H Uiso 0.52242 0.80936 0.37293 1.000 0.0430 c RU . .
H30 H Uiso 0.37642 0.97786 0.29819 1.000 0.0300 c RU . .
H35B H Uiso 0.41270 0.86217 0.38928 1.000 0.0430 c RU . .
H37A H Uiso 0.43983 0.79352 0.05638 1.000 0.0460 c RU . .
H37B H Uiso 0.38890 0.90479 0.05520 1.000 0.0460 c RU . .
H38A H Uiso 0.26035 0.92639 -0.00928 1.000 0.0600 c RU . .
H38B H Uiso 0.35686 0.86744 -0.04381 1.000 0.0600 c RU . .
H39A H Uiso 0.25543 0.79947 -0.04406 1.000 0.0700 c RU . .
H36 H Uiso 0.26781 0.90147 0.11840 1.000 0.0340 c RU . .
H39B H Uiso 0.35524 0.72669 -0.00640 1.000 0.0700 c RU . .
H40A H Uiso 0.23194 0.72514 0.05490 1.000 0.0670 c RU . .
H40B H Uiso 0.18272 0.83644 0.05364 1.000 0.0670 c RU . .
H41A H Uiso 0.26556 0.76057 0.15447 1.000 0.0440 c RU . .
H41B H Uiso 0.36182 0.70156 0.11978 1.000 0.0440 c RU . .
H59A H Uiso 0.62726 0.72221 0.05636 1.000 0.0330 c RU . .
H59B H Uiso 0.73920 0.65389 0.06940 1.000 0.0330 c RU . .
H60A H Uiso 0.70480 0.72531 -0.04045 1.000 0.0400 c RU . .
H60B H Uiso 0.77112 0.75567 -0.00618 1.000 0.0400 c RU . .
H61A H Uiso 0.64673 0.89083 -0.06713 1.000 0.0420 c RU . .
H61B H Uiso 0.56889 0.87021 -0.03025 1.000 0.0420 c RU . .
H62A H Uiso 0.58047 0.98630 0.01583 1.000 0.0410 c RU . .
H62B H Uiso 0.69310 0.92119 0.02771 1.000 0.0410 c RU . .
H19A_3 H Uiso 0.76565 0.31309 0.26213 0.493(11) 0.0340 c RUP A 2
H19B_3 H Uiso 0.73491 0.25609 0.22103 0.493(11) 0.0340 c RUP A 2
H20A_3 H Uiso 0.80838 0.12098 0.30086 0.493(11) 0.0390 c RUP A 2
H20B_3 H Uiso 0.88525 0.15285 0.27756 0.493(11) 0.0390 c RUP A 2
H21A_3 H Uiso 0.86778 0.22433 0.36913 0.493(11) 0.0490 c RUP A 2
H21B_3 H Uiso 0.88908 0.11860 0.39270 0.493(11) 0.0490 c RUP A 2
H22A_3 H Uiso 0.72777 0.16959 0.40958 0.493(11) 0.0550 c RUP A 2
H22B_3 H Uiso 0.75943 0.22887 0.44741 0.493(11) 0.0550 c RUP A 2
H23A_3 H Uiso 0.61199 0.32925 0.38807 0.493(11) 0.0530 c RUP A 2
H23B_3 H Uiso 0.69109 0.35746 0.36348 0.493(11) 0.0530 c RUP A 2
H19A_8 H Uiso 0.35217 0.37465 0.28919 0.345(12) 0.0410 c RUP A 2
H19B_8 H Uiso 0.37183 0.45844 0.30005 0.345(12) 0.0410 c RUP A 2
H20A_8 H Uiso 0.37607 0.41855 0.41283 0.345(12) 0.0510 c RUP A 2
H20B_8 H Uiso 0.27809 0.43381 0.38301 0.345(12) 0.0510 c RUP A 2
H21A_8 H Uiso 0.33669 0.27173 0.39261 0.345(12) 0.0460 c RUP A 2
H21B_8 H Uiso 0.35305 0.29458 0.46147 0.345(12) 0.0460 c RUP A 2
H22A_8 H Uiso 0.51384 0.24566 0.44287 0.345(12) 0.0500 c RUP A 2
H22B_8 H Uiso 0.49326 0.16278 0.43113 0.345(12) 0.0500 c RUP A 2
H23A_8 H Uiso 0.58074 0.19140 0.34630 0.345(12) 0.0470 c RUP A 2
H23B_8 H Uiso 0.47987 0.21069 0.31879 0.345(12) 0.0470 c RUP A 2
H19A_9 H Uiso 0.13565 1.18098 0.32744 0.357(4) 0.0720 c RUP B 1
H19B_9 H Uiso 0.06555 1.16989 0.28084 0.357(4) 0.0720 c RUP B 1
H20A_9 H Uiso 0.04678 1.30247 0.20795 0.357(4) 0.0760 c RUP B 1
H20B_9 H Uiso 0.01925 1.33218 0.27813 0.357(4) 0.0760 c RUP B 1
H21A_9 H Uiso 0.16697 1.32234 0.29576 0.357(4) 0.0740 c RUP B 1
H21B_9 H Uiso 0.12056 1.38914 0.22842 0.357(4) 0.0740 c RUP B 1
H22A_9 H Uiso 0.21584 1.26659 0.17047 0.357(4) 0.0580 c RUP B 1
H22B_9 H Uiso 0.28438 1.27602 0.21943 0.357(4) 0.0580 c RUP B 1
H23A_9 H Uiso 0.32500 1.11586 0.22256 0.357(4) 0.0520 c RUP B 1
H23B_9 H Uiso 0.29410 1.14800 0.29183 0.357(4) 0.0520 c RUP B 1
H160# H Uiso 0.16072 1.03852 0.05870 0.296(4) 0.0590 c RUP B 1
H161# H Uiso 0.21640 1.08774 0.08322 0.296(4) 0.0590 c RUP B 1
H162# H Uiso 0.07586 1.23545 0.06805 0.296(4) 0.0470 c RUP B 1
H163# H Uiso 0.09739 1.19336 0.00158 0.296(4) 0.0470 c RUP B 1
H164# H Uiso -0.01664 1.14407 0.01923 0.296(4) 0.0490 c RUP B 1
H165# H Uiso -0.06623 1.25345 0.02587 0.296(4) 0.0490 c RUP B 1
H166# H Uiso -0.05203 1.21821 0.13900 0.296(4) 0.0520 c RUP B 1
H167# H Uiso -0.10317 1.16571 0.11308 0.296(4) 0.0520 c RUP B 1
H168# H Uiso 0.01881 1.06257 0.19276 0.296(4) 0.0540 c RUP B 1
H169# H Uiso 0.04077 1.02319 0.12526 0.296(4) 0.0540 c RUP B 1

loop_
_atom_type_symbol
_atom_type_description
_atom_type_scat_dispersion_real
_atom_type_scat_dispersion_imag
_atom_type_scat_source
C C 0.0033 0.0016 'International Tables Vol C Tables 4.2.6.8 and 6.1.1.4'
Ce Ce -0.2486 2.6331 'International Tables Vol C Tables 4.2.6.8 and 6.1.1.4'
H H 0.0000 0.0000 'International Tables Vol C Tables 4.2.6.8 and 6.1.1.4'
N N 0.0061 0.0033 'International Tables Vol C Tables 4.2.6.8 and 6.1.1.4'
P P 0.1023 0.0942 'International Tables Vol C Tables 4.2.6.8 and 6.1.1.4'

loop_
_exptl_crystal_face_index_h
_exptl_crystal_face_index_k
_exptl_crystal_face_index_l
_exptl_crystal_face_perp_dist
-1.00 0.00 0.00 0.1760
1.00 0.00 0.00 0.1430
-1.00 -1.00 0.00 0.1060
1.00 1.00 0.00 0.1860
-1.00 1.00 -1.00 0.2260
-1.00 0.00 -1.00 0.1710
1.00 0.00 1.00 0.1460
0.00 1.00 -1.00 0.2330
0.00 -1.00 1.00 0.2120
0.00 -1.00 -1.00 0.1710
0.00 1.00 1.00 0.2920
0.00 1.00 0.00 0.2930
1.00 -1.00 -1.00 0.1610
-1.00 1.00 1.00 0.2540
1.00 0.00 -1.00 0.1060
-1.00 0.00 1.00 0.1690
1.00 1.00 -1.00 0.1770
-1.00 -1.00 1.00 0.1670
1.00 -1.00 0.00 0.1980
-1.00 1.00 0.00 0.2510
1.00 1.00 1.00 0.2210
-1.00 -1.00 -1.00 0.1310
0.00 0.00 1.00 0.1810
0.00 0.00 -1.00 0.1710

loop_
_geom_angle_atom_site_label_1
_geom_angle_atom_site_label_2
_geom_angle_atom_site_label_3
_geom_angle
_geom_angle_site_symmetry_1
_geom_angle_site_symmetry_2
_geom_angle_site_symmetry_3
_geom_angle_publ_flag
N1 Ce1 N2 53.65(5) . . . yes
N1 Ce1 N7 149.58(7) . . . yes
N1 Ce1 N8 107.59(6) . . . yes
N1 Ce1 N13 104.09(6) . . . yes
N1 Ce1 N14 100.66(6) . . . yes
N2 Ce1 N7 104.44(6) . . . yes
N2 Ce1 N8 104.73(6) . . . yes
N2 Ce1 N13 145.50(6) . . . yes
N2 Ce1 N14 100.85(6) . . . yes
N7 Ce1 N8 53.23(6) . . . yes
N7 Ce1 N13 104.48(6) . . . yes
N7 Ce1 N14 104.59(6) . . . yes
N8 Ce1 N13 107.51(6) . . . yes
N8 Ce1 N14 149.62(6) . . . yes
N13 Ce1 N14 53.52(6) . . . yes
N5_1 P1 N5_2 113.18(17) . . . yes
N5_1 P1 N3 109.89(8) . . . yes
N5_1 P1 N5 102.5(2) . . . yes
N5_1 P1 N5_3 106.5(3) . . . yes
N5_1 P1 N5_8 107.2(3) . . . yes
N5_2 P1 N3 110.50(17) . . . yes
N3 P1 N5 118.2(2) . . . yes
N3 P1 N5_3 122.5(3) . . . yes
N3 P1 N5_8 109.2(3) . . . yes
N9 P2 N5_11 112.04(15) . . . yes
N9 P2 N5_13 119.91(10) . . . yes
N9 P2 N5_14 107.95(14) . . . yes
N5_9 P2 N9 111.6(2) . . . yes
N9 P2 N5_12 111.8(3) . . . yes
N5_11 P2 N5_13 101.88(14) . . . yes
N5_13 P2 N5_14 108.16(15) . . . yes
N5_9 P2 N5_13 97.9(2) . . . yes
N5_12 P2 N5_13 100.7(3) . . . yes
N5_4 P3 N5_7 107.22(9) . . . yes
N5_4 P3 N5_10 100.92(8) . . . yes
N5_4 P3 N15 119.20(10) . . . yes
N5_7 P3 N5_10 107.94(9) . . . yes
N5_7 P3 N15 107.56(10) . . . yes
N5_10 P3 N15 113.37(9) . . . yes
Ce1 N1 C1 95.16(11) . . . yes
Ce1 N1 C2 141.47(13) . . . yes
C1 N1 C2 122.28(17) . . . yes
P1 N5_1 C19_1 121.27(11) . . . yes
P1 N5_1 C23_1 125.12(13) . . . yes
C19_1 N5_1 C23_1 112.69(15) . . . yes
Ce1 N2 C1 94.32(11) . . . yes
Ce1 N2 C8 136.55(12) . . . yes
C1 N2 C8 119.43(18) . . . yes
P1 N5_2 C19_2 119.7(3) . . . yes
P1 N5_2 C23_2 120.3(4) . . . yes
C19_2 N5_2 C23_2 112.7(5) . . . yes
P1 N3 C1 133.47(16) . . . yes
P1 N5_3 C19_3 122.6(5) . . . yes
P1 N5_3 C23_3 117.0(5) . . . yes
C19_3 N5_3 C23_3 111.8(5) . . . yes
P3 N5_4 C19_4 122.67(13) . . . yes
P3 N5_4 C23_4 118.06(14) . . . yes
C19_4 N5_4 C23_4 112.69(15) . . . yes
C19 N5 C23 111.6(5) . . . yes
P1 N5 C19 125.0(5) . . . yes
P1 N5 C23 117.9(5) . . . yes
P3 N5_7 C19_7 123.73(16) . . . yes
P3 N5_7 C23_7 123.54(15) . . . yes
C19_7 N5_7 C23_7 112.73(17) . . . yes
C19_8 N5_8 C23_8 111.6(9) . . . yes
P1 N5_8 C19_8 118.0(6) . . . yes
P1 N5_8 C23_8 123.4(7) . . . yes
Ce1 N7 C29 94.68(11) . . . yes
C29 N7 C30 121.13(16) . . . yes
Ce1 N7 C30 132.47(15) . . . yes
P2 N5_9 C23_9 122.5(4) . . . yes
P2 N5_9 C19_9 125.8(5) . . . yes
C19_9 N5_9 C23_9 111.6(5) . . . yes
Ce1 N8 C29 95.00(13) . . . yes
C29 N8 C36 121.32(17) . . . yes
Ce1 N8 C36 142.17(13) . . . yes
P3 N5_10 C23_10 124.62(13) . . . yes
C19_10 N5_10 C23_10 111.29(17) . . . yes
P3 N5_10 C19_10 119.22(14) . . . yes
P2 N9 C29 129.21(17) . . . yes
C19_11 N5_11 C23_11 111.7(3) . . . yes
P2 N5_11 C19_11 120.6(2) . . . yes
P2 N5_11 C23_11 115.7(3) . . . yes
P2 N5_12 C23_12 129.3(4) . . . yes
P2 N5_12 C19_12 118.5(6) . . . yes
C19_12 N5_12 C23_12 111.2(5) . . . yes
C19_13 N5_13 C23_13 110.92(18) . . . yes
P2 N5_13 C19_13 119.33(14) . . . yes
P2 N5_13 C23_13 120.01(19) . . . yes
P2 N5_14 C23_14 119.6(3) . . . yes
C19_14 N5_14 C23_14 112.2(3) . . . yes
P2 N5_14 C19_14 122.5(2) . . . yes
Ce1 N13 C57 94.29(13) . . . yes
Ce1 N13 C58 142.22(15) . . . yes
C57 N13 C58 121.7(2) . . . yes
Ce1 N14 C64 134.97(14) . . . yes
C57 N14 C64 119.54(19) . . . yes
Ce1 N14 C57 95.38(13) . . . yes
P3 N15 C57 138.59(17) . . . yes
N1 C1 N2 113.62(18) . . . yes
N1 C1 N3 124.16(16) . . . yes
N2 C1 N3 122.05(18) . . . yes
N5_1 C19_1 C20_1 110.18(16) . . . yes
C3 C2 C7 109.39(17) . . . no
N1 C2 C7 108.91(17) . . . yes
N1 C2 C3 111.83(16) . . . yes
C19_1 C20_1 C21_1 110.39(19) . . . no
C2 C3 C4 112.38(17) . . . no
C20_1 C21_1 C22_1 110.24(19) . . . no
C3 C4 C5 110.9(2) . . . no
C21_1 C22_1 C23_1 111.4(2) . . . no
C4 C5 C6 110.8(2) . . . no
N5_1 C23_1 C22_1 112.04(18) . . . yes
C5 C6 C7 111.1(2) . . . no
N5_2 C19_2 C20_2 109.9(4) . . . yes
C2 C7 C6 112.26(19) . . . no
C19_2 C20_2 C21_2 110.8(4) . . . no
C9 C8 C13 109.89(17) . . . no
N2 C8 C13 109.57(19) . . . yes
N2 C8 C9 110.51(16) . . . yes
C20_2 C21_2 C22_2 110.1(6) . . . no
C8 C9 C10 112.24(18) . . . no
C21_2 C22_2 C23_2 110.1(5) . . . no
C9 C10 C11 111.3(2) . . . no
N5_2 C23_2 C22_2 110.1(4) . . . yes
C10 C11 C12 110.9(2) . . . no
N5_3 C19_3 C20_3 109.3(6) . . . yes
C11 C12 C13 110.72(19) . . . no
C19_3 C20_3 C21_3 110.6(6) . . . no
C8 C13 C12 111.7(2) . . . no
C20_3 C21_3 C22_3 110.4(5) . . . no
C21_3 C22_3 C23_3 110.8(5) . . . no
N5_3 C23_3 C22_3 109.6(5) . . . yes
N5_4 C19_4 C20_4 109.06(16) . . . yes
C19_4 C20_4 C21_4 109.5(2) . . . no
C20_4 C21_4 C22_4 109.97(17) . . . no
N5 C19 C20 108.9(6) . . . yes
C21_4 C22_4 C23_4 110.91(19) . . . no
C19 C20 C21 112.1(6) . . . no
N5_4 C23_4 C22_4 110.2(2) . . . yes
C20 C21 C22 112.1(7) . . . no
N5_7 C19_7 C20_7 109.6(2) . . . yes
C21 C22 C23 111.6(7) . . . no
C19_7 C20_7 C21_7 110.4(2) . . . no
N5 C23 C22 110.4(5) . . . yes
C20_7 C21_7 C22_7 110.7(2) . . . no
C21_7 C22_7 C23_7 111.3(2) . . . no
N5_7 C23_7 C22_7 111.14(18) . . . yes
N5_8 C19_8 C20_8 110.4(7) . . . yes
C19_8 C20_8 C21_8 111.4(7) . . . no
C20_8 C21_8 C22_8 110.1(8) . . . no
N7 C29 N8 113.71(16) . . . yes
N7 C29 N9 123.24(18) . . . yes
N8 C29 N9 122.97(19) . . . yes
C21_8 C22_8 C23_8 110.5(6) . . . no
N7 C30 C31 110.97(17) . . . yes
N7 C30 C35 108.75(17) . . . yes
C31 C30 C35 109.5(2) . . . no
N5_8 C23_8 C22_8 110.6(6) . . . yes
C30 C31 C32 113.2(2) . . . no
N5_9 C19_9 C20_9 109.9(6) . . . yes
C31 C32 C33 110.6(2) . . . no
C19_9 C20_9 C21_9 110.5(5) . . . no
C32 C33 C34 110.7(3) . . . no
C20_9 C21_9 C22_9 110.3(5) . . . no
C33 C34 C35 111.2(2) . . . no
C21_9 C22_9 C23_9 110.7(5) . . . no
C30 C35 C34 111.7(2) . . . no
N5_9 C23_9 C22_9 110.3(5) . . . yes
N8 C36 C41 109.67(18) . . . yes
C37 C36 C41 109.93(19) . . . no
N8 C36 C37 110.8(2) . . . yes
N5_10 C19_10 C20_10 109.77(16) . . . yes
C36 C37 C38 112.9(2) . . . no
C19_10 C20_10 C21_10 110.5(2) . . . no
C37 C38 C39 110.7(2) . . . no
C20_10 C21_10 C22_10 109.7(2) . . . no
C38 C39 C40 110.5(2) . . . no
C21_10 C22_10 C23_10 109.85(19) . . . no
C39 C40 C41 111.8(3) . . . no
N5_10 C23_10 C22_10 109.1(2) . . . yes
C36 C41 C40 111.2(2) . . . no
N5_11 C19_11 C20_11 108.9(3) . . . yes
C19_11 C20_11 C21_11 110.3(3) . . . no
C20_11 C21_11 C22_11 110.0(3) . . . no
C21_11 C22_11 C23_11 110.9(3) . . . no
N5_11 C23_11 C22_11 109.8(3) . . . yes
N5_12 C19_12 C20_12 109.8(6) . . . yes
C19_12 C20_12 C21_12 110.7(6) . . . no
C20_12 C21_12 C22_12 110.1(5) . . . no
C21_12 C22_12 C23_12 110.7(6) . . . no
N5_12 C23_12 C22_12 110.4(6) . . . yes
N5_13 C19_13 C20_13 109.60(18) . . . yes
C19_13 C20_13 C21_13 111.4(2) . . . no
C20_13 C21_13 C22_13 110.7(2) . . . no
C21_13 C22_13 C23_13 111.1(2) . . . no
N5_13 C23_13 C22_13 109.8(2) . . . yes
N5_14 C19_14 C20_14 109.4(3) . . . yes
N13 C57 N14 113.5(2) . . . yes
N14 C57 N15 122.06(18) . . . yes
N13 C57 N15 124.26(18) . . . yes
C19_14 C20_14 C21_14 110.4(3) . . . no
N13 C58 C59 112.22(18) . . . yes
C59 C58 C63 109.17(17) . . . no
N13 C58 C63 109.44(18) . . . yes
C20_14 C21_14 C22_14 110.5(3) . . . no
C58 C59 C60 112.04(19) . . . no
C21_14 C22_14 C23_14 111.1(3) . . . no
C59 C60 C61 110.83(19) . . . no
N5_14 C23_14 C22_14 110.0(3) . . . yes
C60 C61 C62 110.15(19) . . . no
C61 C62 C63 111.7(2) . . . no
C58 C63 C62 113.06(19) . . . no
N14 C64 C65 111.58(17) . . . yes
C65 C64 C69 110.02(18) . . . no
N14 C64 C69 108.40(18) . . . yes
C64 C65 C66 112.81(18) . . . no
C65 C66 C67 110.6(2) . . . no
C66 C67 C68 110.9(2) . . . no
C67 C68 C69 111.7(2) . . . no
C64 C69 C68 112.7(2) . . . no
N5_1 C19_1 H19A_1 110.00 . . . no
N5_1 C19_1 H19B_1 110.00 . . . no
C20_1 C19_1 H19A_1 110.00 . . . no
C20_1 C19_1 H19B_1 110.00 . . . no
H19A_1 C19_1 H19B_1 108.00 . . . no
N1 C2 H2 109.00 . . . no
C3 C2 H2 109.00 . . . no
C7 C2 H2 109.00 . . . no
C19_1 C20_1 H20A_1 110.00 . . . no
C19_1 C20_1 H20B_1 110.00 . . . no
C21_1 C20_1 H20A_1 110.00 . . . no
C21_1 C20_1 H20B_1 110.00 . . . no
H20A_1 C20_1 H20B_1 108.00 . . . no
C2 C3 H3A 109.00 . . . no
C2 C3 H3B 109.00 . . . no
C4 C3 H3A 109.00 . . . no
C4 C3 H3B 109.00 . . . no
H3A C3 H3B 108.00 . . . no
C20_1 C21_1 H21A_1 110.00 . . . no
C20_1 C21_1 H21B_1 110.00 . . . no
C22_1 C21_1 H21A_1 110.00 . . . no
C22_1 C21_1 H21B_1 110.00 . . . no
H21A_1 C21_1 H21B_1 108.00 . . . no
C3 C4 H4A 109.00 . . . no
C3 C4 H4B 109.00 . . . no
C5 C4 H4A 109.00 . . . no
C5 C4 H4B 109.00 . . . no
H4A C4 H4B 108.00 . . . no
C21_1 C22_1 H22A_1 109.00 . . . no
C21_1 C22_1 H22B_1 109.00 . . . no
C23_1 C22_1 H22A_1 109.00 . . . no
C23_1 C22_1 H22B_1 109.00 . . . no
H22A_1 C22_1 H22B_1 108.00 . . . no
C4 C5 H5A 109.00 . . . no
C4 C5 H5B 109.00 . . . no
C6 C5 H5A 109.00 . . . no
C6 C5 H5B 109.00 . . . no
H5A C5 H5B 108.00 . . . no
N5_1 C23_1 H23A_1 109.00 . . . no
N5_1 C23_1 H23B_1 109.00 . . . no
C22_1 C23_1 H23A_1 109.00 . . . no
C22_1 C23_1 H23B_1 109.00 . . . no
H23A_1 C23_1 H23B_1 108.00 . . . no
C5 C6 H6A 109.00 . . . no
C5 C6 H6B 109.00 . . . no
C7 C6 H6A 109.00 . . . no
C7 C6 H6B 109.00 . . . no
H6A C6 H6B 108.00 . . . no
N5_2 C19_2 H19A_2 110.00 . . . no
N5_2 C19_2 H19B_2 110.00 . . . no
C20_2 C19_2 H19A_2 110.00 . . . no
C20_2 C19_2 H19B_2 110.00 . . . no
H19A_2 C19_2 H19B_2 108.00 . . . no
C2 C7 H7A 109.00 . . . no
C2 C7 H7B 109.00 . . . no
C6 C7 H7A 109.00 . . . no
C6 C7 H7B 109.00 . . . no
H7A C7 H7B 108.00 . . . no
C19_2 C20_2 H20A_2 109.00 . . . no
C19_2 C20_2 H20B_2 110.00 . . . no
C21_2 C20_2 H20A_2 109.00 . . . no
C21_2 C20_2 H20B_2 110.00 . . . no
H20A_2 C20_2 H20B_2 108.00 . . . no
N2 C8 H8 109.00 . . . no
C9 C8 H8 109.00 . . . no
C13 C8 H8 109.00 . . . no
C20_2 C21_2 H21A_2 110.00 . . . no
C20_2 C21_2 H21B_2 110.00 . . . no
C22_2 C21_2 H21A_2 110.00 . . . no
C22_2 C21_2 H21B_2 110.00 . . . no
H21A_2 C21_2 H21B_2 108.00 . . . no
C8 C9 H9A 109.00 . . . no
C8 C9 H9B 109.00 . . . no
C10 C9 H9A 109.00 . . . no
C10 C9 H9B 109.00 . . . no
H9A C9 H9B 108.00 . . . no
C21_2 C22_2 H22A_2 110.00 . . . no
C21_2 C22_2 H22B_2 110.00 . . . no
C23_2 C22_2 H22A_2 110.00 . . . no
C23_2 C22_2 H22B_2 110.00 . . . no
H22A_2 C22_2 H22B_2 108.00 . . . no
C9 C10 H10A 109.00 . . . no
C9 C10 H10B 109.00 . . . no
C11 C10 H10A 109.00 . . . no
C11 C10 H10B 109.00 . . . no
H10A C10 H10B 108.00 . . . no
N5_2 C23_2 H23A_2 110.00 . . . no
N5_2 C23_2 H23B_2 110.00 . . . no
C22_2 C23_2 H23A_2 110.00 . . . no
C22_2 C23_2 H23B_2 110.00 . . . no
H23A_2 C23_2 H23B_2 108.00 . . . no
C10 C11 H11A 109.00 . . . no
C10 C11 H11B 109.00 . . . no
C12 C11 H11A 109.00 . . . no
C12 C11 H11B 109.00 . . . no
H11A C11 H11B 108.00 . . . no
C20_3 C19_3 H19A_3 110.00 . . . no
N5_3 C19_3 H19A_3 110.00 . . . no
N5_3 C19_3 H19B_3 110.00 . . . no
C20_3 C19_3 H19B_3 110.00 . . . no
H19A_3 C19_3 H19B_3 108.00 . . . no
C11 C12 H12A 110.00 . . . no
C13 C12 H12A 110.00 . . . no
C13 C12 H12B 109.00 . . . no
C11 C12 H12B 109.00 . . . no
H12A C12 H12B 108.00 . . . no
C19_3 C20_3 H20A_3 110.00 . . . no
C19_3 C20_3 H20B_3 110.00 . . . no
C21_3 C20_3 H20A_3 110.00 . . . no
C21_3 C20_3 H20B_3 110.00 . . . no
H20A_3 C20_3 H20B_3 108.00 . . . no
C8 C13 H13A 109.00 . . . no
C8 C13 H13B 109.00 . . . no
C12 C13 H13A 109.00 . . . no
H13A C13 H13B 108.00 . . . no
C12 C13 H13B 109.00 . . . no
C20_3 C21_3 H21B_3 109.00 . . . no
C22_3 C21_3 H21A_3 110.00 . . . no
H21A_3 C21_3 H21B_3 108.00 . . . no
C22_3 C21_3 H21B_3 110.00 . . . no
C20_3 C21_3 H21A_3 110.00 . . . no
C21_3 C22_3 H22A_3 110.00 . . . no
C23_3 C22_3 H22B_3 109.00 . . . no
H22A_3 C22_3 H22B_3 108.00 . . . no
C21_3 C22_3 H22B_3 109.00 . . . no
C23_3 C22_3 H22A_3 109.00 . . . no
N5_3 C23_3 H23A_3 110.00 . . . no
C22_3 C23_3 H23B_3 110.00 . . . no
N5_3 C23_3 H23B_3 110.00 . . . no
C22_3 C23_3 H23A_3 110.00 . . . no
H23A_3 C23_3 H23B_3 108.00 . . . no
N5_4 C19_4 H19A_4 110.00 . . . no
N5_4 C19_4 H19B_4 110.00 . . . no
C20_4 C19_4 H19B_4 110.00 . . . no
H19A_4 C19_4 H19B_4 108.00 . . . no
C20_4 C19_4 H19A_4 110.00 . . . no
C21_4 C20_4 H20A_4 110.00 . . . no
C21_4 C20_4 H20B_4 110.00 . . . no
H20A_4 C20_4 H20B_4 108.00 . . . no
C19_4 C20_4 H20A_4 110.00 . . . no
C19_4 C20_4 H20B_4 110.00 . . . no
C22_4 C21_4 H21A_4 110.00 . . . no
C20_4 C21_4 H21A_4 110.00 . . . no
C20_4 C21_4 H21B_4 110.00 . . . no
H21A_4 C21_4 H21B_4 108.00 . . . no
C22_4 C21_4 H21B_4 110.00 . . . no
N5 C19 H19A 110.00 . . . no
N5 C19 H19B 110.00 . . . no
C20 C19 H19B 110.00 . . . no
H19A C19 H19B 108.00 . . . no
C20 C19 H19A 110.00 . . . no
C23_4 C22_4 H22B_4 109.00 . . . no
H22A_4 C22_4 H22B_4 108.00 . . . no
C23_4 C22_4 H22A_4 109.00 . . . no
C21_4 C22_4 H22A_4 109.00 . . . no
C21_4 C22_4 H22B_4 109.00 . . . no
C19 C20 H20A 109.00 . . . no
C19 C20 H20B 109.00 . . . no
C21 C20 H20A 109.00 . . . no
C21 C20 H20B 109.00 . . . no
H20A C20 H20B 108.00 . . . no
H23A_4 C23_4 H23B_4 108.00 . . . no
N5_4 C23_4 H23B_4 110.00 . . . no
N5_4 C23_4 H23A_4 110.00 . . . no
C22_4 C23_4 H23A_4 110.00 . . . no
C22_4 C23_4 H23B_4 110.00 . . . no
C20 C21 H21B 109.00 . . . no
C20 C21 H21A 109.00 . . . no
H21A C21 H21B 108.00 . . . no
C22 C21 H21A 109.00 . . . no
C22 C21 H21B 109.00 . . . no
C20_7 C19_7 H19B_7 110.00 . . . no
N5_7 C19_7 H19A_7 110.00 . . . no
N5_7 C19_7 H19B_7 110.00 . . . no
C20_7 C19_7 H19A_7 110.00 . . . no
H19A_7 C19_7 H19B_7 108.00 . . . no
H22A C22 H22B 108.00 . . . no
C21 C22 H22B 109.00 . . . no
C21 C22 H22A 109.00 . . . no
C23 C22 H22A 109.00 . . . no
C23 C22 H22B 109.00 . . . no
C21_7 C20_7 H20B_7 110.00 . . . no
H20A_7 C20_7 H20B_7 108.00 . . . no
C19_7 C20_7 H20A_7 110.00 . . . no
C21_7 C20_7 H20A_7 110.00 . . . no
C19_7 C20_7 H20B_7 110.00 . . . no
C22 C23 H23B 110.00 . . . no
H23A C23 H23B 108.00 . . . no
C22 C23 H23A 110.00 . . . no
N5 C23 H23B 110.00 . . . no
N5 C23 H23A 110.00 . . . no
C20_7 C21_7 H21A_7 110.00 . . . no
C20_7 C21_7 H21B_7 110.00 . . . no
C22_7 C21_7 H21A_7 109.00 . . . no
H21A_7 C21_7 H21B_7 108.00 . . . no
C22_7 C21_7 H21B_7 109.00 . . . no
C21_7 C22_7 H22A_7 109.00 . . . no
C21_7 C22_7 H22B_7 109.00 . . . no
C23_7 C22_7 H22B_7 109.00 . . . no
H22A_7 C22_7 H22B_7 108.00 . . . no
C23_7 C22_7 H22A_7 109.00 . . . no
C22_7 C23_7 H23A_7 109.00 . . . no
C22_7 C23_7 H23B_7 109.00 . . . no
H23A_7 C23_7 H23B_7 108.00 . . . no
N5_7 C23_7 H23A_7 109.00 . . . no
N5_7 C23_7 H23B_7 109.00 . . . no
N5_8 C19_8 H19A_8 110.00 . . . no
C20_8 C19_8 H19B_8 110.00 . . . no
H19A_8 C19_8 H19B_8 108.00 . . . no
N5_8 C19_8 H19B_8 110.00 . . . no
C20_8 C19_8 H19A_8 110.00 . . . no
C19_8 C20_8 H20A_8 109.00 . . . no
H20A_8 C20_8 H20B_8 108.00 . . . no
C19_8 C20_8 H20B_8 109.00 . . . no
C21_8 C20_8 H20A_8 109.00 . . . no
C21_8 C20_8 H20B_8 109.00 . . . no
C20_8 C21_8 H21A_8 110.00 . . . no
C20_8 C21_8 H21B_8 110.00 . . . no
C22_8 C21_8 H21A_8 110.00 . . . no
C22_8 C21_8 H21B_8 110.00 . . . no
H21A_8 C21_8 H21B_8 108.00 . . . no
H22A_8 C22_8 H22B_8 108.00 . . . no
C21_8 C22_8 H22A_8 110.00 . . . no
C23_8 C22_8 H22B_8 110.00 . . . no
C23_8 C22_8 H22A_8 110.00 . . . no
C21_8 C22_8 H22B_8 110.00 . . . no
N7 C30 H30 109.00 . . . no
C35 C30 H30 109.00 . . . no
C31 C30 H30 109.00 . . . no
H23A_8 C23_8 H23B_8 108.00 . . . no
N5_8 C23_8 H23A_8 109.00 . . . no
C22_8 C23_8 H23B_8 110.00 . . . no
C22_8 C23_8 H23A_8 109.00 . . . no
N5_8 C23_8 H23B_8 110.00 . . . no
H31A C31 H31B 108.00 . . . no
C30 C31 H31A 109.00 . . . no
C32 C31 H31B 109.00 . . . no
C32 C31 H31A 109.00 . . . no
C30 C31 H31B 109.00 . . . no
C20_9 C19_9 H19B_9 110.00 . . . no
C20_9 C19_9 H19A_9 110.00 . . . no
N5_9 C19_9 H19B_9 110.00 . . . no
H19A_9 C19_9 H19B_9 108.00 . . . no
N5_9 C19_9 H19A_9 110.00 . . . no
C33 C32 H32B 110.00 . . . no
C33 C32 H32A 110.00 . . . no
H32A C32 H32B 108.00 . . . no
C31 C32 H32A 110.00 . . . no
C31 C32 H32B 110.00 . . . no
C21_9 C20_9 H20B_9 109.00 . . . no
C21_9 C20_9 H20A_9 110.00 . . . no
H20A_9 C20_9 H20B_9 108.00 . . . no
C19_9 C20_9 H20A_9 110.00 . . . no
C19_9 C20_9 H20B_9 110.00 . . . no
H33A C33 H33B 108.00 . . . no
C32 C33 H33A 110.00 . . . no
C34 C33 H33B 109.00 . . . no
C34 C33 H33A 110.00 . . . no
C32 C33 H33B 109.00 . . . no
H21A_9 C21_9 H21B_9 108.00 . . . no
C20_9 C21_9 H21A_9 110.00 . . . no
C20_9 C21_9 H21B_9 110.00 . . . no
C22_9 C21_9 H21A_9 110.00 . . . no
C22_9 C21_9 H21B_9 110.00 . . . no
C35 C34 H34A 109.00 . . . no
C35 C34 H34B 109.00 . . . no
H34A C34 H34B 108.00 . . . no
C33 C34 H34A 109.00 . . . no
C33 C34 H34B 109.00 . . . no
C23_9 C22_9 H22B_9 109.00 . . . no
C23_9 C22_9 H22A_9 109.00 . . . no
H22A_9 C22_9 H22B_9 108.00 . . . no
C21_9 C22_9 H22A_9 109.00 . . . no
C21_9 C22_9 H22B_9 109.00 . . . no
H35A C35 H35B 108.00 . . . no
C30 C35 H35A 109.00 . . . no
C34 C35 H35B 109.00 . . . no
C34 C35 H35A 109.00 . . . no
C30 C35 H35B 109.00 . . . no
H23A_9 C23_9 H23B_9 108.00 . . . no
C22_9 C23_9 H23B_9 110.00 . . . no
C22_9 C23_9 H23A_9 110.00 . . . no
N5_9 C23_9 H23B_9 110.00 . . . no
N5_9 C23_9 H23A_9 110.00 . . . no
C37 C36 H36 109.00 . . . no
N8 C36 H36 109.00 . . . no
C41 C36 H36 109.00 . . . no
C20_10 C19_10 H141# 110.00 . . . no
C20_10 C19_10 H142# 110.00 . . . no
H141# C19_10 H142# 108.00 . . . no
N5_10 C19_10 H142# 110.00 . . . no
N5_10 C19_10 H141# 110.00 . . . no
H37A C37 H37B 108.00 . . . no
C36 C37 H37B 109.00 . . . no
C38 C37 H37A 109.00 . . . no
C36 C37 H37A 109.00 . . . no
C38 C37 H37B 109.00 . . . no
C19_10 C20_10 H143# 110.00 . . . no
C19_10 C20_10 H144# 110.00 . . . no
C21_10 C20_10 H143# 110.00 . . . no
C21_10 C20_10 H144# 110.00 . . . no
H143# C20_10 H144# 108.00 . . . no
C39 C38 H38A 110.00 . . . no
C39 C38 H38B 109.00 . . . no
H38A C38 H38B 108.00 . . . no
C37 C38 H38A 110.00 . . . no
C37 C38 H38B 109.00 . . . no
C22_10 C21_10 H146# 110.00 . . . no
H145# C21_10 H146# 108.00 . . . no
C20_10 C21_10 H146# 110.00 . . . no
C22_10 C21_10 H145# 110.00 . . . no
C20_10 C21_10 H145# 110.00 . . . no
C38 C39 H39A 109.00 . . . no
C38 C39 H39B 110.00 . . . no
H39A C39 H39B 108.00 . . . no
C40 C39 H39A 110.00 . . . no
C40 C39 H39B 110.00 . . . no
C23_10 C22_10 H147# 110.00 . . . no
C23_10 C22_10 H148# 110.00 . . . no
H147# C22_10 H148# 108.00 . . . no
C21_10 C22_10 H147# 110.00 . . . no
C21_10 C22_10 H148# 110.00 . . . no
C39 C40 H40A 109.00 . . . no
C39 C40 H40B 109.00 . . . no
C41 C40 H40A 109.00 . . . no
C41 C40 H40B 109.00 . . . no
H40A C40 H40B 108.00 . . . no
C22_10 C23_10 H23_10 108.4(15) . . . no
N5_10 C23_10 H23_10 108.1(16) . . . no
C36 C41 H41A 109.00 . . . no
C36 C41 H41B 109.00 . . . no
C40 C41 H41A 109.00 . . . no
C40 C41 H41B 109.00 . . . no
H41A C41 H41B 108.00 . . . no
C20_11 C19_11 H150# 110.00 . . . no
C20_11 C19_11 H151# 110.00 . . . no
N5_11 C19_11 H151# 110.00 . . . no
N5_11 C19_11 H150# 110.00 . . . no
H150# C19_11 H151# 108.00 . . . no
C19_11 C20_11 H153# 110.00 . . . no
C21_11 C20_11 H152# 110.00 . . . no
C19_11 C20_11 H152# 110.00 . . . no
H152# C20_11 H153# 108.00 . . . no
C21_11 C20_11 H153# 110.00 . . . no
C20_11 C21_11 H154# 110.00 . . . no
H154# C21_11 H155# 108.00 . . . no
C22_11 C21_11 H155# 110.00 . . . no
C20_11 C21_11 H155# 110.00 . . . no
C22_11 C21_11 H154# 110.00 . . . no
C23_11 C22_11 H156# 109.00 . . . no
C21_11 C22_11 H157# 109.00 . . . no
C23_11 C22_11 H157# 109.00 . . . no
H156# C22_11 H157# 108.00 . . . no
C21_11 C22_11 H156# 109.00 . . . no
N5_11 C23_11 H158# 110.00 . . . no
H158# C23_11 H159# 108.00 . . . no
N5_11 C23_11 H159# 110.00 . . . no
C22_11 C23_11 H158# 110.00 . . . no
C22_11 C23_11 H159# 110.00 . . . no
N5_12 C19_12 H161# 110.00 . . . no
C20_12 C19_12 H160# 110.00 . . . no
C20_12 C19_12 H161# 110.00 . . . no
N5_12 C19_12 H160# 110.00 . . . no
H160# C19_12 H161# 108.00 . . . no
H162# C20_12 H163# 108.00 . . . no
C19_12 C20_12 H162# 109.00 . . . no
C19_12 C20_12 H163# 109.00 . . . no
C21_12 C20_12 H163# 110.00 . . . no
C21_12 C20_12 H162# 110.00 . . . no
C22_12 C21_12 H164# 110.00 . . . no
C22_12 C21_12 H165# 110.00 . . . no
C20_12 C21_12 H165# 110.00 . . . no
C20_12 C21_12 H164# 110.00 . . . no
H164# C21_12 H165# 108.00 . . . no
C21_12 C22_12 H167# 110.00 . . . no
C21_12 C22_12 H166# 110.00 . . . no
H166# C22_12 H167# 108.00 . . . no
C23_12 C22_12 H166# 109.00 . . . no
C23_12 C22_12 H167# 109.00 . . . no
N5_12 C23_12 H168# 110.00 . . . no
N5_12 C23_12 H169# 110.00 . . . no
C22_12 C23_12 H168# 110.00 . . . no
C22_12 C23_12 H169# 110.00 . . . no
H168# C23_12 H169# 108.00 . . . no
N5_13 C19_13 H171# 110.00 . . . no
C20_13 C19_13 H170# 110.00 . . . no
N5_13 C19_13 H170# 110.00 . . . no
C20_13 C19_13 H171# 110.00 . . . no
H170# C19_13 H171# 108.00 . . . no
H172# C20_13 H173# 108.00 . . . no
C21_13 C20_13 H172# 109.00 . . . no
C21_13 C20_13 H173# 109.00 . . . no
C19_13 C20_13 H172# 109.00 . . . no
C19_13 C20_13 H173# 109.00 . . . no
H174# C21_13 H175# 108.00 . . . no
C22_13 C21_13 H175# 109.00 . . . no
C20_13 C21_13 H174# 110.00 . . . no
C20_13 C21_13 H175# 110.00 . . . no
C22_13 C21_13 H174# 109.00 . . . no
C23_13 C22_13 H176# 109.00 . . . no
C23_13 C22_13 H177# 109.00 . . . no
H176# C22_13 H177# 108.00 . . . no
C21_13 C22_13 H177# 109.00 . . . no
C21_13 C22_13 H176# 109.00 . . . no
N5_13 C23_13 H179# 110.00 . . . no
C22_13 C23_13 H178# 110.00 . . . no
N5_13 C23_13 H178# 110.00 . . . no
H178# C23_13 H179# 108.00 . . . no
C22_13 C23_13 H179# 110.00 . . . no
N5_14 C19_14 H181# 110.00 . . . no
N5_14 C19_14 H180# 110.00 . . . no
C20_14 C19_14 H180# 110.00 . . . no
C20_14 C19_14 H181# 110.00 . . . no
H180# C19_14 H181# 108.00 . . . no
C21_14 C20_14 H182# 110.00 . . . no
C21_14 C20_14 H183# 110.00 . . . no
H182# C20_14 H183# 108.00 . . . no
C19_14 C20_14 H182# 110.00 . . . no
C19_14 C20_14 H183# 110.00 . . . no
C59 C58 H58 109.00 . . . no
C63 C58 H58 109.00 . . . no
N13 C58 H58 109.00 . . . no
C22_14 C21_14 H184# 110.00 . . . no
C22_14 C21_14 H185# 109.00 . . . no
C20_14 C21_14 H184# 110.00 . . . no
C20_14 C21_14 H185# 110.00 . . . no
H184# C21_14 H185# 108.00 . . . no
C60 C59 H59B 109.00 . . . no
H59A C59 H59B 108.00 . . . no
C58 C59 H59A 109.00 . . . no
C58 C59 H59B 109.00 . . . no
C60 C59 H59A 109.00 . . . no
C21_14 C22_14 H187# 109.00 . . . no
C23_14 C22_14 H186# 109.00 . . . no
C21_14 C22_14 H186# 109.00 . . . no
C23_14 C22_14 H187# 109.00 . . . no
H186# C22_14 H187# 108.00 . . . no
H60A C60 H60B 108.00 . . . no
C61 C60 H60A 109.00 . . . no
C61 C60 H60B 109.00 . . . no
C59 C60 H60A 109.00 . . . no
C59 C60 H60B 109.00 . . . no
H188# C23_14 H189# 108.00 . . . no
N5_14 C23_14 H188# 110.00 . . . no
N5_14 C23_14 H189# 110.00 . . . no
C22_14 C23_14 H188# 110.00 . . . no
C22_14 C23_14 H189# 110.00 . . . no
C60 C61 H61B 110.00 . . . no
C62 C61 H61A 110.00 . . . no
C60 C61 H61A 110.00 . . . no
C62 C61 H61B 110.00 . . . no
H61A C61 H61B 108.00 . . . no
H62A C62 H62B 108.00 . . . no
C63 C62 H62A 109.00 . . . no
C63 C62 H62B 109.00 . . . no
C61 C62 H62A 109.00 . . . no
C61 C62 H62B 109.00 . . . no
H63A C63 H63B 108.00 . . . no
C62 C63 H63B 109.00 . . . no
C58 C63 H63A 109.00 . . . no
C58 C63 H63B 109.00 . . . no
C62 C63 H63A 109.00 . . . no
N14 C64 H64 109.00 . . . no
C65 C64 H64 109.00 . . . no
C69 C64 H64 109.00 . . . no
C66 C65 H65A 109.00 . . . no
C64 C65 H65B 109.00 . . . no
C64 C65 H65A 109.00 . . . no
C66 C65 H65B 109.00 . . . no
H65A C65 H65B 108.00 . . . no
H66A C66 H66B 108.00 . . . no
C65 C66 H66A 110.00 . . . no
C65 C66 H66B 110.00 . . . no
C67 C66 H66A 110.00 . . . no
C67 C66 H66B 110.00 . . . no
C66 C67 H67B 109.00 . . . no
C68 C67 H67A 109.00 . . . no
C66 C67 H67A 109.00 . . . no
H67A C67 H67B 108.00 . . . no
C68 C67 H67B 109.00 . . . no
C69 C68 H68A 109.00 . . . no
C67 C68 H68B 109.00 . . . no
C67 C68 H68A 109.00 . . . no
C69 C68 H68B 109.00 . . . no
H68A C68 H68B 108.00 . . . no
H69A C69 H69B 108.00 . . . no
C64 C69 H69A 109.00 . . . no
C64 C69 H69B 109.00 . . . no
C68 C69 H69A 109.00 . . . no
C68 C69 H69B 109.00 . . . no

loop_
_geom_bond_atom_site_label_1
_geom_bond_atom_site_label_2
_geom_bond_distance
_geom_bond_site_symmetry_1
_geom_bond_site_symmetry_2
_geom_bond_publ_flag
Ce1 N1 2.4815(17) . . yes
Ce1 N2 2.5007(18) . . yes
Ce1 N7 2.5057(17) . . yes
Ce1 N8 2.5019(19) . . yes
Ce1 N13 2.508(2) . . yes
Ce1 N14 2.484(2) . . yes
P1 N5_1 1.6597(15) . . yes
P1 N5_2 1.671(5) . . yes
P1 N3 1.5378(17) . . yes
P1 N5 1.658(6) . . yes
P1 N5_3 1.656(7) . . yes
P1 N5_8 1.679(10) . . yes
P2 N9 1.540(2) . . yes
P2 N5_11 1.661(3) . . yes
P2 N5_13 1.663(2) . . yes
P2 N5_14 1.663(3) . . yes
P2 N5_9 1.682(5) . . yes
P2 N5_12 1.692(6) . . yes
P3 N5_4 1.6529(16) . . yes
P3 N5_7 1.6548(18) . . yes
P3 N5_10 1.6699(18) . . yes
P3 N15 1.535(2) . . yes
N1 C1 1.344(3) . . yes
N1 C2 1.449(2) . . yes
N5_1 C19_1 1.464(2) . . yes
N5_1 C23_1 1.463(2) . . yes
N2 C1 1.343(2) . . yes
N2 C8 1.450(3) . . yes
N5_2 C19_2 1.463(7) . . yes
N5_2 C23_2 1.466(6) . . yes
N3 C1 1.388(3) . . yes
N5_3 C23_3 1.467(9) . . yes
N5_3 C19_3 1.464(9) . . yes
N5_4 C23_4 1.461(3) . . yes
N5_4 C19_4 1.466(2) . . yes
N5 C23 1.495(9) . . yes
N5 C19 1.462(10) . . yes
N5_7 C19_7 1.465(3) . . yes
N5_7 C23_7 1.464(3) . . yes
N5_8 C19_8 1.466(14) . . yes
N5_8 C23_8 1.468(12) . . yes
N7 C30 1.454(3) . . yes
N7 C29 1.343(3) . . yes
N5_9 C19_9 1.467(9) . . yes
N5_9 C23_9 1.467(9) . . yes
N8 C29 1.337(3) . . yes
N8 C36 1.450(3) . . yes
N5_10 C19_10 1.465(2) . . yes
N5_10 C23_10 1.468(3) . . yes
N9 C29 1.396(2) . . yes
N5_11 C19_11 1.467(5) . . yes
N5_11 C23_11 1.467(4) . . yes
N5_12 C19_12 1.468(8) . . yes
N5_12 C23_12 1.469(11) . . yes
N5_13 C23_13 1.468(3) . . yes
N5_13 C19_13 1.467(3) . . yes
N5_14 C19_14 1.466(5) . . yes
N5_14 C23_14 1.465(4) . . yes
N13 C57 1.345(3) . . yes
N13 C58 1.453(3) . . yes
N14 C57 1.344(3) . . yes
N14 C64 1.446(3) . . yes
N15 C57 1.387(3) . . yes
C19_1 C20_1 1.528(3) . . no
C2 C7 1.538(3) . . no
C2 C3 1.536(3) . . no
C20_1 C21_1 1.518(3) . . no
C3 C4 1.525(3) . . no
C21_1 C22_1 1.527(3) . . no
C4 C5 1.527(4) . . no
C22_1 C23_1 1.512(4) . . no
C5 C6 1.523(3) . . no
C6 C7 1.529(3) . . no
C19_2 C20_2 1.529(8) . . no
C20_2 C21_2 1.517(6) . . no
C8 C13 1.529(3) . . no
C8 C9 1.531(3) . . no
C21_2 C22_2 1.529(11) . . no
C9 C10 1.529(4) . . no
C22_2 C23_2 1.515(6) . . no
C10 C11 1.518(4) . . no
C11 C12 1.524(4) . . no
C19_3 C20_3 1.531(10) . . no
C12 C13 1.532(4) . . no
C20_3 C21_3 1.517(9) . . no
C21_3 C22_3 1.527(9) . . no
C22_3 C23_3 1.517(8) . . no
C19_4 C20_4 1.533(3) . . no
C20_4 C21_4 1.517(3) . . no
C21_4 C22_4 1.532(3) . . no
C19 C20 1.514(11) . . no
C22_4 C23_4 1.517(4) . . no
C20 C21 1.513(13) . . no
C21 C22 1.522(12) . . no
C19_7 C20_7 1.529(3) . . no
C22 C23 1.533(10) . . no
C20_7 C21_7 1.518(4) . . no
C21_7 C22_7 1.527(4) . . no
C22_7 C23_7 1.512(3) . . no
C19_8 C20_8 1.527(12) . . no
C20_8 C21_8 1.517(11) . . no
C21_8 C22_8 1.528(13) . . no
C22_8 C23_8 1.517(10) . . no
C30 C31 1.534(4) . . no
C30 C35 1.528(3) . . no
C31 C32 1.528(4) . . no
C19_9 C20_9 1.529(8) . . no
C32 C33 1.521(4) . . no
C20_9 C21_9 1.518(9) . . no
C33 C34 1.518(5) . . no
C21_9 C22_9 1.529(8) . . no
C34 C35 1.539(4) . . no
C22_9 C23_9 1.516(7) . . no
C36 C41 1.526(4) . . no
C36 C37 1.526(3) . . no
C19_10 C20_10 1.531(3) . . no
C37 C38 1.529(4) . . no
C20_10 C21_10 1.520(4) . . no
C38 C39 1.518(5) . . no
C21_10 C22_10 1.528(3) . . no
C39 C40 1.512(5) . . no
C22_10 C23_10 1.521(3) . . no
C40 C41 1.536(4) . . no
C19_11 C20_11 1.531(5) . . no
C20_11 C21_11 1.518(5) . . no
C21_11 C22_11 1.528(6) . . no
C22_11 C23_11 1.514(5) . . no
C19_12 C20_12 1.529(10) . . no
C20_12 C21_12 1.516(10) . . no
C21_12 C22_12 1.528(9) . . no
C22_12 C23_12 1.516(10) . . no
C19_13 C20_13 1.529(4) . . no
C20_13 C21_13 1.515(3) . . no
C21_13 C22_13 1.528(5) . . no
C22_13 C23_13 1.516(4) . . no
C19_14 C20_14 1.529(5) . . no
C20_14 C21_14 1.516(5) . . no
C58 C59 1.529(3) . . no
C58 C63 1.532(3) . . no
C21_14 C22_14 1.527(6) . . no
C59 C60 1.529(3) . . no
C22_14 C23_14 1.516(6) . . no
C60 C61 1.529(3) . . no
C61 C62 1.521(3) . . no
C62 C63 1.525(3) . . no
C64 C69 1.536(3) . . no
C64 C65 1.533(3) . . no
C65 C66 1.532(3) . . no
C66 C67 1.522(4) . . no
C67 C68 1.511(4) . . no
C68 C69 1.538(3) . . no
C19_1 H19A_1 0.9900 . . no
C19_1 H19B_1 0.9900 . . no
C2 H2 1.0000 . . no
C20_1 H20A_1 0.9900 . . no
C20_1 H20B_1 0.9900 . . no
C3 H3A 0.9900 . . no
C3 H3B 0.9900 . . no
C21_1 H21A_1 0.9900 . . no
C21_1 H21B_1 0.9900 . . no
C4 H4A 0.9900 . . no
C4 H4B 0.9900 . . no
C22_1 H22A_1 0.9900 . . no
C22_1 H22B_1 0.9900 . . no
C5 H5A 0.9900 . . no
C5 H5B 0.9900 . . no
C23_1 H23A_1 0.9900 . . no
C23_1 H23B_1 0.9900 . . no
C6 H6A 0.9900 . . no
C6 H6B 0.9900 . . no
C19_2 H19A_2 0.9900 . . no
C19_2 H19B_2 0.9900 . . no
C7 H7A 0.9900 . . no
C7 H7B 0.9900 . . no
C20_2 H20A_2 0.9900 . . no
C20_2 H20B_2 0.9900 . . no
C8 H8 1.0000 . . no
C21_2 H21A_2 0.9900 . . no
C21_2 H21B_2 0.9900 . . no
C9 H9A 0.9900 . . no
C9 H9B 0.9900 . . no
C22_2 H22A_2 0.9900 . . no
C22_2 H22B_2 0.9900 . . no
C10 H10A 0.9900 . . no
C10 H10B 0.9900 . . no
C23_2 H23A_2 0.9900 . . no
C23_2 H23B_2 0.9900 . . no
C11 H11A 0.9900 . . no
C11 H11B 0.9900 . . no
C19_3 H19A_3 0.9900 . . no
C19_3 H19B_3 0.9900 . . no
C12 H12A 0.9900 . . no
C12 H12B 0.9900 . . no
C20_3 H20A_3 0.9900 . . no
C20_3 H20B_3 0.9900 . . no
C13 H13A 0.9900 . . no
C13 H13B 0.9900 . . no
C21_3 H21A_3 0.9900 . . no
C21_3 H21B_3 0.9900 . . no
C22_3 H22A_3 0.9900 . . no
C22_3 H22B_3 0.9900 . . no
C23_3 H23B_3 0.9900 . . no
C23_3 H23A_3 0.9900 . . no
C19_4 H19A_4 0.9900 . . no
C19_4 H19B_4 0.9900 . . no
C20_4 H20A_4 0.9900 . . no
C20_4 H20B_4 0.9900 . . no
C21_4 H21B_4 0.9900 . . no
C21_4 H21A_4 0.9900 . . no
C19 H19B 0.9900 . . no
C19 H19A 0.9900 . . no
C22_4 H22A_4 0.9900 . . no
C22_4 H22B_4 0.9900 . . no
C20 H20A 0.9900 . . no
C20 H20B 0.9900 . . no
C23_4 H23B_4 0.9900 . . no
C23_4 H23A_4 0.9900 . . no
C21 H21B 0.9900 . . no
C21 H21A 0.9900 . . no
C19_7 H19A_7 0.9900 . . no
C19_7 H19B_7 0.9900 . . no
C22 H22A 0.9900 . . no
C22 H22B 0.9900 . . no
C20_7 H20B_7 0.9900 . . no
C20_7 H20A_7 0.9900 . . no
C23 H23A 0.9900 . . no
C23 H23B 0.9900 . . no
C21_7 H21A_7 0.9900 . . no
C21_7 H21B_7 0.9900 . . no
C22_7 H22B_7 0.9900 . . no
C22_7 H22A_7 0.9900 . . no
C23_7 H23A_7 0.9900 . . no
C23_7 H23B_7 0.9900 . . no
C19_8 H19A_8 0.9900 . . no
C19_8 H19B_8 0.9900 . . no
C20_8 H20B_8 0.9900 . . no
C20_8 H20A_8 0.9900 . . no
C21_8 H21A_8 0.9900 . . no
C21_8 H21B_8 0.9900 . . no
C22_8 H22A_8 0.9900 . . no
C22_8 H22B_8 0.9900 . . no
C30 H30 1.0000 . . no
C23_8 H23A_8 0.9900 . . no
C23_8 H23B_8 0.9900 . . no
C31 H31B 0.9900 . . no
C31 H31A 0.9900 . . no
C19_9 H19B_9 0.9900 . . no
C19_9 H19A_9 0.9900 . . no
C32 H32A 0.9900 . . no
C32 H32B 0.9900 . . no
C20_9 H20A_9 0.9900 . . no
C20_9 H20B_9 0.9900 . . no
C33 H33A 0.9900 . . no
C33 H33B 0.9900 . . no
C21_9 H21A_9 0.9900 . . no
C21_9 H21B_9 0.9900 . . no
C34 H34A 0.9900 . . no
C34 H34B 0.9900 . . no
C22_9 H22A_9 0.9900 . . no
C22_9 H22B_9 0.9900 . . no
C35 H35A 0.9900 . . no
C35 H35B 0.9900 . . no
C23_9 H23A_9 0.9900 . . no
C23_9 H23B_9 0.9900 . . no
C36 H36 1.0000 . . no
C19_10 H142# 0.9900 . . no
C19_10 H141# 0.9900 . . no
C37 H37A 0.9900 . . no
C37 H37B 0.9900 . . no
C20_10 H144# 0.9900 . . no
C20_10 H143# 0.9900 . . no
C38 H38B 0.9900 . . no
C38 H38A 0.9900 . . no
C21_10 H146# 0.9900 . . no
C21_10 H145# 0.9900 . . no
C39 H39A 0.9900 . . no
C39 H39B 0.9900 . . no
C22_10 H148# 0.9900 . . no
C22_10 H147# 0.9900 . . no
C40 H40A 0.9900 . . no
C40 H40B 0.9900 . . no
C23_10 H23_10 1.15(3) . . no
C41 H41A 0.9900 . . no
C41 H41B 0.9900 . . no
C19_11 H151# 0.9900 . . no
C19_11 H150# 0.9900 . . no
C20_11 H153# 0.9900 . . no
C20_11 H152# 0.9900 . . no
C21_11 H155# 0.9900 . . no
C21_11 H154# 0.9900 . . no
C22_11 H156# 0.9900 . . no
C22_11 H157# 0.9900 . . no
C23_11 H159# 0.9900 . . no
C23_11 H158# 0.9900 . . no
C19_12 H161# 0.9900 . . no
C19_12 H160# 0.9900 . . no
C20_12 H162# 0.9900 . . no
C20_12 H163# 0.9900 . . no
C21_12 H164# 0.9900 . . no
C21_12 H165# 0.9900 . . no
C22_12 H166# 0.9900 . . no
C22_12 H167# 0.9900 . . no
C23_12 H169# 0.9900 . . no
C23_12 H168# 0.9900 . . no
C19_13 H170# 0.9900 . . no
C19_13 H171# 0.9900 . . no
C20_13 H173# 0.9900 . . no
C20_13 H172# 0.9900 . . no
C21_13 H175# 0.9900 . . no
C21_13 H174# 0.9900 . . no
C22_13 H176# 0.9900 . . no
C22_13 H177# 0.9900 . . no
C23_13 H178# 0.9900 . . no
C23_13 H179# 0.9900 . . no
C19_14 H180# 0.9900 . . no
C19_14 H181# 0.9900 . . no
C20_14 H182# 0.9900 . . no
C20_14 H183# 0.9900 . . no
C58 H58 1.0000 . . no
C21_14 H185# 0.9900 . . no
C21_14 H184# 0.9900 . . no
C59 H59B 0.9900 . . no
C59 H59A 0.9900 . . no
C22_14 H186# 0.9900 . . no
C22_14 H187# 0.9900 . . no
C60 H60B 0.9900 . . no
C60 H60A 0.9900 . . no
C23_14 H188# 0.9900 . . no
C23_14 H189# 0.9900 . . no
C61 H61B 0.9900 . . no
C61 H61A 0.9900 . . no
C62 H62B 0.9900 . . no
C62 H62A 0.9900 . . no
C63 H63A 0.9900 . . no
C63 H63B 0.9900 . . no
C64 H64 1.0000 . . no
C65 H65A 0.9900 . . no
C65 H65B 0.9900 . . no
C66 H66B 0.9900 . . no
C66 H66A 0.9900 . . no
C67 H67B 0.9900 . . no
C67 H67A 0.9900 . . no
C68 H68A 0.9900 . . no
C68 H68B 0.9900 . . no
C69 H69B 0.9900 . . no
C69 H69A 0.9900 . . no

loop_
_geom_hbond_atom_site_label_D
_geom_hbond_atom_site_label_H
_geom_hbond_atom_site_label_A
_geom_hbond_distance_DH
_geom_hbond_distance_HA
_geom_hbond_distance_DA
_geom_hbond_angle_DHA
_geom_hbond_site_symmetry_A
_geom_hbond_publ_flag
C2 H2 N3 1.0000 2.4900 2.910(3) 105.00 . yes
C8 H8 N3 1.0000 2.4300 2.797(3) 101.00 . yes
C30 H30 N9 1.0000 2.5200 2.871(3) 100.00 . yes
C36 H36 N9 1.0000 2.4400 2.858(3) 104.00 . yes
C58 H58 N15 1.0000 2.4700 2.899(3) 105.00 . yes
C19 H19B N5_1 0.9900 2.4500 2.972(8) 112.00 . yes
C19_1 H19B_1 N3 0.9900 2.4200 2.969(2) 115.00 . yes
C19_2 H19B_2 N3 0.9900 2.5800 3.075(5) 111.00 . yes
C23_2 H23A_2 N5 0.9900 2.4900 3.006(8) 112.00 . yes
C19_4 H19B_4 N5_7 0.9900 2.4800 3.011(3) 113.00 . yes
C19_7 H19B_7 N15 0.9900 2.4500 2.962(3) 112.00 . yes
C19_11 H151# N5_13 0.9900 2.5200 3.013(3) 110.00 . yes
C23_11 H158# N9 0.9900 2.5400 3.046(4) 112.00 . yes
C19_13 H171# N5_11 0.9900 2.6100 3.078(4) 109.00 . yes
C19_14 H181# N9 0.9900 2.4600 2.951(3) 110.00 . yes

loop_
_geom_torsion_atom_site_label_1
_geom_torsion_atom_site_label_2
_geom_torsion_atom_site_label_3
_geom_torsion_atom_site_label_4
_geom_torsion
_geom_torsion_site_symmetry_1
_geom_torsion_site_symmetry_2
_geom_torsion_site_symmetry_3
_geom_torsion_site_symmetry_4
_geom_torsion_publ_flag
N2 Ce1 N1 C1 10.61(11) . . . . no
N2 Ce1 N1 C2 177.6(3) . . . . no
N7 Ce1 N1 C1 -39.45(18) . . . . no
N7 Ce1 N1 C2 127.5(2) . . . . no
N8 Ce1 N1 C1 -85.01(13) . . . . no
N8 Ce1 N1 C2 81.9(2) . . . . no
N13 Ce1 N1 C1 161.11(12) . . . . no
N13 Ce1 N1 C2 -32.0(2) . . . . no
N14 Ce1 N1 C1 106.31(13) . . . . no
N14 Ce1 N1 C2 -86.8(2) . . . . no
N1 Ce1 N2 C1 -10.60(12) . . . . no
N1 Ce1 N2 C8 -153.4(2) . . . . no
N7 Ce1 N2 C1 145.76(13) . . . . no
N7 Ce1 N2 C8 3.0(2) . . . . no
N8 Ce1 N2 C1 90.61(13) . . . . no
N8 Ce1 N2 C8 -52.17(19) . . . . no
N13 Ce1 N2 C1 -68.10(17) . . . . no
N13 Ce1 N2 C8 149.12(17) . . . . no
N14 Ce1 N2 C1 -105.93(13) . . . . no
N14 Ce1 N2 C8 111.29(19) . . . . no
N1 Ce1 N7 C29 -68.94(18) . . . . no
N1 Ce1 N7 C30 149.97(16) . . . . no
N2 Ce1 N7 C29 -108.56(13) . . . . no
N2 Ce1 N7 C30 110.35(17) . . . . no
N8 Ce1 N7 C29 -10.77(12) . . . . no
N8 Ce1 N7 C30 -151.9(2) . . . . no
N13 Ce1 N7 C29 90.47(14) . . . . no
N13 Ce1 N7 C30 -50.63(18) . . . . no
N14 Ce1 N7 C29 145.91(13) . . . . no
N14 Ce1 N7 C30 4.81(18) . . . . no
N1 Ce1 N8 C29 164.00(13) . . . . no
N1 Ce1 N8 C36 -31.6(2) . . . . no
N2 Ce1 N8 C29 108.03(13) . . . . no
N2 Ce1 N8 C36 -87.5(2) . . . . no
N7 Ce1 N8 C29 10.82(12) . . . . no
N7 Ce1 N8 C36 175.3(3) . . . . no
N13 Ce1 N8 C29 -84.43(13) . . . . no
N13 Ce1 N8 C36 80.0(2) . . . . no
N14 Ce1 N8 C29 -38.42(19) . . . . no
N14 Ce1 N8 C36 126.0(2) . . . . no
N1 Ce1 N13 C57 -82.26(12) . . . . no
N1 Ce1 N13 C58 81.0(2) . . . . no
N2 Ce1 N13 C57 -37.80(17) . . . . no
N2 Ce1 N13 C58 125.5(2) . . . . no
N7 Ce1 N13 C57 108.33(12) . . . . no
N7 Ce1 N13 C58 -88.4(2) . . . . no
N8 Ce1 N13 C57 163.80(12) . . . . no
N8 Ce1 N13 C58 -32.9(2) . . . . no
N14 Ce1 N13 C57 10.70(11) . . . . no
N14 Ce1 N13 C58 174.0(2) . . . . no
N1 Ce1 N14 C57 88.99(13) . . . . no
N1 Ce1 N14 C64 -53.58(18) . . . . no
N2 Ce1 N14 C57 143.68(12) . . . . no
N2 Ce1 N14 C64 1.10(18) . . . . no
N7 Ce1 N14 C57 -108.13(12) . . . . no
N7 Ce1 N14 C64 109.30(17) . . . . no
N8 Ce1 N14 C57 -69.30(17) . . . . no
N8 Ce1 N14 C64 148.12(16) . . . . no
N13 Ce1 N14 C57 -10.73(11) . . . . no
N13 Ce1 N14 C64 -153.3(2) . . . . no
N5_2 P1 N5_1 C19_1 109.6(2) . . . . no
N3 P1 N5_1 C19_1 -14.5(2) . . . . no
N5 P1 N5_1 C19_1 -141.0(3) . . . . no
N5_2 P1 N5_1 C23_1 -58.6(3) . . . . no
N3 P1 N5_1 C23_1 177.33(18) . . . . no
N5 P1 N5_1 C23_1 50.8(3) . . . . no
N5_1 P1 N5_2 C19_2 -84.7(4) . . . . no
N3 P1 N5_2 C19_2 39.1(4) . . . . no
N5 P1 N5_2 C19_2 165.8(4) . . . . no
N5_1 P1 N5_2 C23_2 63.2(5) . . . . no
N3 P1 N5_2 C23_2 -173.1(4) . . . . no
N5 P1 N5_2 C23_2 -46.4(5) . . . . no
N5_1 P1 N3 C1 -117.71(19) . . . . no
N5_2 P1 N3 C1 116.7(3) . . . . no
N5 P1 N3 C1 -0.6(3) . . . . no
N5_2 P1 N5 C19 146.9(6) . . . . no
N3 P1 N5 C19 -91.6(7) . . . . no
N5_1 P1 N5 C23 -179.0(4) . . . . no
N5_2 P1 N5 C23 -61.5(5) . . . . no
N3 P1 N5 C23 60.1(5) . . . . no
N5_1 P1 N5 C19 29.4(7) . . . . no
N9 P2 N5_13 C23_13 76.3(2) . . . . no
N5_13 P2 N5_11 C23_11 -172.2(3) . . . . no
N5_14 P2 N5_11 C23_11 74.7(4) . . . . no
N9 P2 N5_13 C19_13 -66.6(2) . . . . no
N5_11 P2 N5_13 C19_13 57.7(2) . . . . no
N5_14 P2 N5_13 C19_13 169.2(2) . . . . no
N5_11 P2 N5_14 C23_14 44.8(4) . . . . no
N5_13 P2 N5_14 C23_14 -63.8(3) . . . . no
N5_14 P2 N5_11 C19_11 -64.8(3) . . . . no
N9 P2 N5_11 C23_11 -42.8(4) . . . . no
N5_14 P2 N5_13 C23_13 -47.9(2) . . . . no
N5_11 P2 N9 C29 -113.2(2) . . . . no
N5_13 P2 N9 C29 6.1(2) . . . . no
N5_14 P2 N9 C29 130.4(2) . . . . no
N9 P2 N5_11 C19_11 177.7(3) . . . . no
N5_13 P2 N5_11 C19_11 48.3(3) . . . . no
N5_11 P2 N5_13 C23_13 -159.4(2) . . . . no
N5_11 P2 N5_14 C19_14 -106.5(3) . . . . no
N5_13 P2 N5_14 C19_14 144.8(3) . . . . no
N9 P2 N5_14 C19_14 13.7(4) . . . . no
N9 P2 N5_14 C23_14 165.1(3) . . . . no
N5_10 P3 N5_7 C23_7 -43.04(18) . . . . no
N15 P3 N5_7 C23_7 -165.72(16) . . . . no
N15 P3 N5_7 C19_7 15.08(19) . . . . no
N5_4 P3 N5_7 C23_7 64.95(18) . . . . no
N5_7 P3 N5_4 C19_4 24.1(2) . . . . no
N5_4 P3 N5_10 C19_10 175.19(16) . . . . no
N5_7 P3 N5_10 C19_10 -72.51(18) . . . . no
N15 P3 N5_10 C19_10 46.53(19) . . . . no
N5_4 P3 N5_10 C23_10 -31.72(19) . . . . no
N15 P3 N5_4 C23_4 51.16(19) . . . . no
N5_7 P3 N5_10 C23_10 80.58(18) . . . . no
N15 P3 N5_10 C23_10 -160.38(17) . . . . no
N5_10 P3 N5_4 C19_4 136.91(19) . . . . no
N15 P3 N5_4 C19_4 -98.3(2) . . . . no
N5_7 P3 N5_4 C23_4 173.51(16) . . . . no
N5_10 P3 N5_4 C23_4 -73.64(18) . . . . no
N5_4 P3 N5_7 C19_7 -114.26(17) . . . . no
N5_10 P3 N5_7 C19_7 137.75(17) . . . . no
N5_4 P3 N15 C57 -16.0(3) . . . . no
N5_7 P3 N15 C57 -138.2(2) . . . . no
N5_10 P3 N15 C57 102.6(2) . . . . no
Ce1 N1 C1 N2 -17.54(18) . . . . no
C2 N1 C1 N2 172.04(18) . . . . no
Ce1 N1 C1 N3 157.76(17) . . . . no
C2 N1 C1 N3 -12.7(3) . . . . no
C1 N1 C2 C3 108.0(2) . . . . no
Ce1 N1 C2 C7 64.4(3) . . . . no
Ce1 N1 C2 C3 -56.6(3) . . . . no
C1 N1 C2 C7 -131.0(2) . . . . no
C23_1 N5_1 C19_1 C20_1 58.2(2) . . . . no
P1 N5_1 C23_1 C22_1 112.8(2) . . . . no
P1 N5_1 C19_1 C20_1 -111.34(17) . . . . no
C19_1 N5_1 C23_1 C22_1 -56.2(2) . . . . no
C8 N2 C1 N1 168.85(17) . . . . no
Ce1 N2 C1 N3 -158.03(16) . . . . no
Ce1 N2 C1 N1 17.38(18) . . . . no
C1 N2 C8 C13 153.80(17) . . . . no
Ce1 N2 C8 C9 51.2(2) . . . . no
C1 N2 C8 C9 -85.0(2) . . . . no
C8 N2 C1 N3 -6.6(3) . . . . no
Ce1 N2 C8 C13 -70.0(2) . . . . no
C19_2 N5_2 C23_2 C22_2 -60.1(6) . . . . no
P1 N5_2 C23_2 C22_2 150.0(5) . . . . no
P1 N5_2 C19_2 C20_2 -151.0(3) . . . . no
C23_2 N5_2 C19_2 C20_2 58.8(5) . . . . no
P1 N3 C1 N2 -101.9(2) . . . . no
P1 N3 C1 N1 83.2(3) . . . . no
C19_4 N5_4 C23_4 C22_4 -59.2(3) . . . . no
P3 N5_4 C19_4 C20_4 -147.97(17) . . . . no
P3 N5_4 C23_4 C22_4 148.47(16) . . . . no
C23_4 N5_4 C19_4 C20_4 61.1(3) . . . . no
C23 N5 C19 C20 62.3(8) . . . . no
C19 N5 C23 C22 -60.0(8) . . . . no
P1 N5 C19 C20 -144.6(6) . . . . no
P1 N5 C23 C22 144.7(6) . . . . no
P3 N5_7 C23_7 C22_7 122.65(19) . . . . no
C19_7 N5_7 C23_7 C22_7 -58.1(2) . . . . no
P3 N5_7 C19_7 C20_7 -121.1(2) . . . . no
C23_7 N5_7 C19_7 C20_7 59.6(2) . . . . no
C29 N7 C30 C31 -84.5(3) . . . . no
Ce1 N7 C30 C31 48.5(2) . . . . no
C29 N7 C30 C35 154.9(2) . . . . no
C30 N7 C29 N9 -11.8(3) . . . . no
C30 N7 C29 N8 165.1(2) . . . . no
Ce1 N7 C29 N8 17.8(2) . . . . no
Ce1 N7 C29 N9 -159.0(2) . . . . no
Ce1 N7 C30 C35 -72.1(2) . . . . no
C36 N8 C29 N7 173.3(2) . . . . no
C29 N8 C36 C37 102.7(2) . . . . no
Ce1 N8 C29 N9 159.0(2) . . . . no
Ce1 N8 C36 C37 -59.1(3) . . . . no
C29 N8 C36 C41 -135.8(2) . . . . no
C36 N8 C29 N9 -9.9(3) . . . . no
Ce1 N8 C36 C41 62.5(3) . . . . no
Ce1 N8 C29 N7 -17.9(2) . . . . no
C23_10 N5_10 C19_10 C20_10 61.0(3) . . . . no
P3 N5_10 C23_10 C22_10 142.53(16) . . . . no
P3 N5_10 C19_10 C20_10 -142.59(19) . . . . no
C19_10 N5_10 C23_10 C22_10 -62.6(2) . . . . no
P2 N9 C29 N8 99.6(3) . . . . no
P2 N9 C29 N7 -83.8(3) . . . . no
P2 N5_11 C19_11 C20_11 -156.9(3) . . . . no
P2 N5_11 C23_11 C22_11 155.6(3) . . . . no
C23_11 N5_11 C19_11 C20_11 62.0(4) . . . . no
C19_11 N5_11 C23_11 C22_11 -61.3(4) . . . . no
P2 N5_13 C19_13 C20_13 -152.21(17) . . . . no
C19_13 N5_13 C23_13 C22_13 -62.5(3) . . . . no
P2 N5_13 C23_13 C22_13 151.78(19) . . . . no
C23_13 N5_13 C19_13 C20_13 61.8(3) . . . . no
P2 N5_14 C19_14 C20_14 -145.7(3) . . . . no
C19_14 N5_14 C23_14 C22_14 -60.2(4) . . . . no
P2 N5_14 C23_14 C22_14 145.7(3) . . . . no
C23_14 N5_14 C19_14 C20_14 61.0(4) . . . . no
Ce1 N13 C57 N15 157.44(19) . . . . no
C58 N13 C57 N15 -10.6(3) . . . . no
C57 N13 C58 C59 106.2(2) . . . . no
Ce1 N13 C58 C59 -54.1(3) . . . . no
Ce1 N13 C57 N14 -17.52(18) . . . . no
C58 N13 C57 N14 174.45(18) . . . . no
Ce1 N13 C58 C63 67.3(3) . . . . no
C57 N13 C58 C63 -132.5(2) . . . . no
C64 N14 C57 N13 168.11(18) . . . . no
Ce1 N14 C57 N13 17.73(18) . . . . no
Ce1 N14 C64 C69 -63.8(2) . . . . no
Ce1 N14 C64 C65 57.5(2) . . . . no
Ce1 N14 C57 N15 -157.36(18) . . . . no
C64 N14 C57 N15 -7.0(3) . . . . no
C57 N14 C64 C69 160.3(2) . . . . no
C57 N14 C64 C65 -78.4(3) . . . . no
P3 N15 C57 N13 81.3(3) . . . . no
P3 N15 C57 N14 -104.2(3) . . . . no
N5_1 C19_1 C20_1 C21_1 -57.7(2) . . . . no
N1 C2 C7 C6 -177.03(16) . . . . no
C7 C2 C3 C4 54.9(2) . . . . no
N1 C2 C3 C4 175.6(2) . . . . no
C3 C2 C7 C6 -54.5(2) . . . . no
C19_1 C20_1 C21_1 C22_1 55.4(3) . . . . no
C2 C3 C4 C5 -56.4(3) . . . . no
C20_1 C21_1 C22_1 C23_1 -53.0(3) . . . . no
C3 C4 C5 C6 56.2(3) . . . . no
C21_1 C22_1 C23_1 N5_1 53.0(2) . . . . no
C4 C5 C6 C7 -56.1(3) . . . . no
C5 C6 C7 C2 56.1(3) . . . . no
N5_2 C19_2 C20_2 C21_2 -55.9(6) . . . . no
C19_2 C20_2 C21_2 C22_2 54.9(7) . . . . no
C9 C8 C13 C12 55.4(2) . . . . no
C13 C8 C9 C10 -54.5(2) . . . . no
N2 C8 C9 C10 -175.56(18) . . . . no
N2 C8 C13 C12 176.96(17) . . . . no
C20_2 C21_2 C22_2 C23_2 -55.6(6) . . . . no
C8 C9 C10 C11 55.3(2) . . . . no
C21_2 C22_2 C23_2 N5_2 57.3(7) . . . . no
C9 C10 C11 C12 -55.6(3) . . . . no
C10 C11 C12 C13 56.4(3) . . . . no
C11 C12 C13 C8 -56.9(3) . . . . no
N5_4 C19_4 C20_4 C21_4 -59.1(2) . . . . no
C19_4 C20_4 C21_4 C22_4 56.6(3) . . . . no
C20_4 C21_4 C22_4 C23_4 -54.9(3) . . . . no
N5 C19 C20 C21 -57.8(8) . . . . no
C21_4 C22_4 C23_4 N5_4 55.0(3) . . . . no
C19 C20 C21 C22 51.7(9) . . . . no
C20 C21 C22 C23 -48.5(9) . . . . no
N5_7 C19_7 C20_7 C21_7 -57.5(3) . . . . no
C21 C22 C23 N5 51.9(8) . . . . no
C19_7 C20_7 C21_7 C22_7 54.7(3) . . . . no
C20_7 C21_7 C22_7 C23_7 -52.8(3) . . . . no
C21_7 C22_7 C23_7 N5_7 53.7(3) . . . . no
N7 C30 C31 C32 -174.34(18) . . . . no
N7 C30 C35 C34 175.6(2) . . . . no
C31 C30 C35 C34 54.2(3) . . . . no
C35 C30 C31 C32 -54.3(2) . . . . no
C30 C31 C32 C33 55.6(3) . . . . no
C31 C32 C33 C34 -56.0(3) . . . . no
C32 C33 C34 C35 57.1(3) . . . . no
C33 C34 C35 C30 -56.9(3) . . . . no
N8 C36 C37 C38 175.99(19) . . . . no
C41 C36 C37 C38 54.6(3) . . . . no
N8 C36 C41 C40 -176.2(2) . . . . no
C37 C36 C41 C40 -54.1(3) . . . . no
N5_10 C19_10 C20_10 C21_10 -56.8(3) . . . . no
C36 C37 C38 C39 -55.7(3) . . . . no
C19_10 C20_10 C21_10 C22_10 54.9(3) . . . . no
C37 C38 C39 C40 55.7(3) . . . . no
C20_10 C21_10 C22_10 C23_10 -56.5(3) . . . . no
C38 C39 C40 C41 -56.8(3) . . . . no
C21_10 C22_10 C23_10 N5_10 59.6(3) . . . . no
C39 C40 C41 C36 56.5(3) . . . . no
N5_11 C19_11 C20_11 C21_11 -58.5(4) . . . . no
C19_11 C20_11 C21_11 C22_11 55.1(4) . . . . no
C20_11 C21_11 C22_11 C23_11 -54.2(4) . . . . no
C21_11 C22_11 C23_11 N5_11 56.5(4) . . . . no
N5_13 C19_13 C20_13 C21_13 -56.4(3) . . . . no
C19_13 C20_13 C21_13 C22_13 51.8(3) . . . . no
C20_13 C21_13 C22_13 C23_13 -52.2(3) . . . . no
C21_13 C22_13 C23_13 N5_13 57.1(3) . . . . no
N5_14 C19_14 C20_14 C21_14 -57.6(3) . . . . no
C19_14 C20_14 C21_14 C22_14 54.4(4) . . . . no
C59 C58 C63 C62 -53.8(3) . . . . no
C63 C58 C59 C60 55.3(3) . . . . no
N13 C58 C63 C62 -177.0(2) . . . . no
N13 C58 C59 C60 176.8(2) . . . . no
C20_14 C21_14 C22_14 C23_14 -53.6(4) . . . . no
C58 C59 C60 C61 -58.0(3) . . . . no
C21_14 C22_14 C23_14 N5_14 55.5(4) . . . . no
C59 C60 C61 C62 56.7(3) . . . . no
C60 C61 C62 C63 -55.1(3) . . . . no
C61 C62 C63 C58 54.9(3) . . . . no
N14 C64 C65 C66 -173.6(2) . . . . no
C69 C64 C65 C66 -53.3(3) . . . . no
N14 C64 C69 C68 173.9(2) . . . . no
C65 C64 C69 C68 51.7(3) . . . . no
C64 C65 C66 C67 56.5(3) . . . . no
C65 C66 C67 C68 -57.0(3) . . . . no
C66 C67 C68 C69 56.1(3) . . . . no
C67 C68 C69 C64 -54.1(3) . . . . no

loop_
_smtbx_masks_void_nr
_smtbx_masks_void_average_x
_smtbx_masks_void_average_y
_smtbx_masks_void_average_z
_smtbx_masks_void_volume
_smtbx_masks_void_count_electrons
_smtbx_masks_void_content
1 -0.622 -0.352 -0.464 1956.0 71.7 '2 C5H12;'
